data_1540184
loop_
_publ_author_name
'Braunschweig, Holger'
'Ewing, William C.'
'Ghosh, Sundargopal'
'Kramer, Thomas'
'Mattock, James D.'
'\"Ostreicher, Sebastian'
'Vargas, Alfredo'
'Werner, Christine'

_publ_section_title
;
 Trimetallaborides as starting points for the syntheses of large
 metal-rich molecular borides and clusters
;
_journal_issue 1
_journal_name_full 'Chem. Sci.'
_journal_page_first 109
_journal_paper_doi 10.1039/C5SC03206G
_journal_volume 7
_journal_year 2016
_chemical_formula_moiety 'C50 H76 B Cu Mn2 O4 P2 Pt'
_chemical_formula_sum 'C50 H76 B Cu Mn2 O4 P2 Pt'
_chemical_formula_weight 1182.37
_chemical_name_common
;
?
;
_chemical_name_systematic
; 
?
;
_space_group_IT_number 2
_symmetry_cell_setting triclinic
_symmetry_space_group_name_Hall '-P 1'
_symmetry_space_group_name_H-M 'P -1'
_atom_sites_solution_hydrogens geom
_atom_sites_solution_primary direct
_atom_sites_solution_secondary difmap
_audit_creation_method SHELXL-97
_audit_update_record
;
2015-08-25 deposited with the CCDC.
2015-10-20 downloaded from the CCDC.
;
_cell_angle_alpha 83.931(2)
_cell_angle_beta 83.831(2)
_cell_angle_gamma 75.995(2)
_cell_formula_units_Z 2
_cell_length_a 11.1740(8)
_cell_length_b 11.1760(8)
_cell_length_c 19.8602(14)
_cell_measurement_reflns_used 5504
_cell_measurement_temperature 100(2)
_cell_measurement_theta_max 23.58
_cell_measurement_theta_min 2.68
_cell_volume 2384.3(3)
_computing_cell_refinement 'Saint+ ver. 7.68A (Bruker AXS)'
_computing_data_collection 'APEX2 ver. 2010.3 (Bruker AXS)'
_computing_data_reduction 'Saint+ ver. 7.68A (Bruker AXS)'
_computing_molecular_graphics 'XP ver. 5.1 (Bruker AXS, 1998)'
_computing_publication_material 'SHELXL-97 (Sheldrick, 2008)'
_computing_structure_refinement 'SHELXL-97 (Sheldrick, 1997)'
_computing_structure_solution 'SHELXS-97 (Sheldrick, 1990)'
_diffrn_ambient_temperature 100(2)
_diffrn_detector_area_resol_mean 8.333
_diffrn_measured_fraction_theta_full 0.998
_diffrn_measured_fraction_theta_max 0.998
_diffrn_measurement_device_type 'Bruker X8-APEX II'
_diffrn_measurement_method '\f and \w scans'
_diffrn_radiation_monochromator 'multi-layer mirror'
_diffrn_radiation_source 'rotating anode'
_diffrn_radiation_type MoK\a
_diffrn_radiation_wavelength 0.71073
_diffrn_reflns_av_R_equivalents 0.0641
_diffrn_reflns_av_sigmaI/netI 0.0771
_diffrn_reflns_limit_h_max 13
_diffrn_reflns_limit_h_min -13
_diffrn_reflns_limit_k_max 13
_diffrn_reflns_limit_k_min -13
_diffrn_reflns_limit_l_max 24
_diffrn_reflns_limit_l_min -24
_diffrn_reflns_number 31908
_diffrn_reflns_theta_full 26.37
_diffrn_reflns_theta_max 26.37
_diffrn_reflns_theta_min 2.07
_exptl_absorpt_coefficient_mu 3.993
_exptl_absorpt_correction_T_max 0.6029
_exptl_absorpt_correction_T_min 0.5210
_exptl_absorpt_correction_type multi-scan
_exptl_absorpt_process_details 'Sadabs 2008/1 (Bruker 2008)'
_exptl_crystal_colour red
_exptl_crystal_density_diffrn 1.647
_exptl_crystal_density_method 'not measured'
_exptl_crystal_description block
_exptl_crystal_F_000 1200
_exptl_crystal_size_max 0.24
_exptl_crystal_size_mid 0.18
_exptl_crystal_size_min 0.11
_refine_diff_density_max 1.529
_refine_diff_density_min -0.818
_refine_diff_density_rms 0.141
_refine_ls_extinction_method none
_refine_ls_goodness_of_fit_ref 0.992
_refine_ls_hydrogen_treatment constr
_refine_ls_matrix_type full
_refine_ls_number_parameters 491
_refine_ls_number_reflns 9725
_refine_ls_number_restraints 456
_refine_ls_restrained_S_all 0.969
_refine_ls_R_factor_all 0.0680
_refine_ls_R_factor_gt 0.0428
_refine_ls_shift/su_max 0.003
_refine_ls_shift/su_mean 0.000
_refine_ls_structure_factor_coef Fsqd
_refine_ls_weighting_details 'calc w=1/[\s^2^(Fo^2^)+(0.0425P)^2^+0.0000P] where P=(Fo^2^+2Fc^2^)/3'
_refine_ls_weighting_scheme calc
_refine_ls_wR_factor_gt 0.0869
_refine_ls_wR_factor_ref 0.0966
_reflns_number_gt 7057
_reflns_number_total 9725
_reflns_threshold_expression >2sigma(I)
_cod_data_source_file c5sc03206g2.cif
_cod_data_source_block 4
_cod_depositor_comments
;
The following automatic conversions were performed:

'_symmetry_cell_setting' value 'Triclinic' changed to 'triclinic'
according to
/usr/data/users/saulius/crontab/automatic-downloads/rss-feeds/RSC/lib/dictionaries/cif_core.dic
dictionary named 'cif_core.dic' version 2.4.2 from 2011-04-26.

Automatic conversion script
Id: cif_fix_values 3271 2015-04-21 07:52:19Z andrius 

 Adding full bibliography for 1540182--1540185.cif.
;
_cod_original_sg_symbol_H-M P-1
_cod_database_code 1540184

loop_
_symmetry_equiv_pos_as_xyz
'x, y, z'
'-x, -y, -z'

loop_
_atom_site_label
_atom_site_type_symbol
_atom_site_fract_x
_atom_site_fract_y
_atom_site_fract_z
_atom_site_U_iso_or_equiv
_atom_site_adp_type
_atom_site_occupancy
_atom_site_symmetry_multiplicity
_atom_site_calc_flag
_atom_site_refinement_flags
_atom_site_disorder_assembly
_atom_site_disorder_group
Mn1 Mn 0.37217(7) 0.61952(6) 0.34606(4) 0.01792(17) Uani 1 1 d . . .
Mn2 Mn 0.38041(6) 0.62792(7) 0.15396(4) 0.01783(17) Uani 1 1 d . . .
B1 B 0.4140(5) 0.5853(5) 0.2500(3) 0.0170(12) Uani 1 1 d . A .
O1 O 0.5064(3) 0.4134(3) 0.43610(17) 0.0282(9) Uani 1 1 d . . .
C1 C 0.4667(4) 0.4900(4) 0.3938(2) 0.0189(11) Uani 1 1 d . A .
O2 O 0.1883(3) 0.4768(3) 0.33398(18) 0.0282(9) Uani 1 1 d . . .
C2 C 0.2636(5) 0.5322(5) 0.3390(2) 0.0225(12) Uani 1 1 d . A .
O3 O 0.5856(3) 0.4934(3) 0.06370(17) 0.0285(9) Uani 1 1 d . . .
C3 C 0.5107(4) 0.5330(4) 0.1058(2) 0.0185(11) Uani 1 1 d . A .
O4 O 0.5227(3) 0.8116(3) 0.16578(18) 0.0276(9) Uani 1 1 d . . .
C4 C 0.4680(4) 0.7363(4) 0.1611(2) 0.0189(11) Uani 1 1 d . A .
C11 C 0.3900(7) 0.7423(5) 0.4198(3) 0.0473(18) Uani 1 1 d . A .
H11 H 0.4334 0.7169 0.4594 0.057 Uiso 1 1 calc R . .
C12 C 0.4410(6) 0.7819(5) 0.3562(3) 0.0403(16) Uani 1 1 d . A .
H12 H 0.5246 0.7867 0.3447 0.048 Uiso 1 1 calc R . .
C13 C 0.3448(5) 0.8133(4) 0.3127(3) 0.0281(13) Uani 1 1 d . A .
H13 H 0.3519 0.8440 0.2664 0.034 Uiso 1 1 calc R . .
C14 C 0.2372(5) 0.7915(5) 0.3491(3) 0.0336(14) Uani 1 1 d . A .
H14 H 0.1584 0.8051 0.3320 0.040 Uiso 1 1 calc R . .
C15 C 0.2656(7) 0.7461(5) 0.4156(3) 0.0444(17) Uani 1 1 d . A .
H15 H 0.2100 0.7223 0.4512 0.053 Uiso 1 1 calc R . .
C16 C 0.2174(5) 0.5610(6) 0.1437(3) 0.0397(16) Uani 1 1 d . A .
H16 H 0.2118 0.4778 0.1554 0.048 Uiso 1 1 calc R . .
C17 C 0.2582(5) 0.6095(7) 0.0798(3) 0.0465(18) Uani 1 1 d . A .
H17 H 0.2845 0.5653 0.0405 0.056 Uiso 1 1 calc R . .
C18 C 0.2532(5) 0.7342(7) 0.0842(3) 0.0443(17) Uani 1 1 d . A .
H18 H 0.2758 0.7898 0.0483 0.053 Uiso 1 1 calc R . .
C19 C 0.2090(4) 0.7638(5) 0.1506(3) 0.0322(14) Uani 1 1 d . A .
H19 H 0.1966 0.8426 0.1676 0.039 Uiso 1 1 calc R . .
C20 C 0.1864(4) 0.6561(5) 0.1873(3) 0.0275(13) Uani 1 1 d . A .
H20 H 0.1555 0.6490 0.2337 0.033 Uiso 1 1 calc R . .
Pt1 Pt 0.58081(8) 0.51035(8) 0.30432(4) 0.01295(14) Uani 0.4956(7) 1 d P A 1
P1 P 0.7897(7) 0.4531(7) 0.3022(4) 0.0121(4) Uani 0.4956(7) 1 d PU A 1
C21 C 0.8496(19) 0.5343(16) 0.3660(9) 0.0169(5) Uani 0.4956(7) 1 d PU A 1
H21 H 0.9307 0.4822 0.3798 0.020 Uiso 0.4956(7) 1 calc PR A 1
C22 C 0.7653(14) 0.5617(15) 0.4268(9) 0.0169(5) Uani 0.4956(7) 1 d PU A 1
H22A H 0.6946 0.6292 0.4131 0.020 Uiso 0.4956(7) 1 calc PR A 1
H22B H 0.7321 0.4877 0.4412 0.020 Uiso 0.4956(7) 1 calc PR A 1
C23 C 0.8083(13) 0.5963(9) 0.4850(6) 0.0169(5) Uani 0.4956(7) 1 d PU A 1
H23A H 0.8805 0.5325 0.5003 0.020 Uiso 0.4956(7) 1 calc PR A 1
H23B H 0.7421 0.6069 0.5228 0.020 Uiso 0.4956(7) 1 calc PR A 1
C24 C 0.8445(11) 0.7181(9) 0.4629(5) 0.0169(5) Uani 0.4956(7) 1 d PU A 1
H24A H 0.7685 0.7837 0.4560 0.020 Uiso 0.4956(7) 1 calc PR A 1
H24B H 0.8858 0.7406 0.4998 0.020 Uiso 0.4956(7) 1 calc PR A 1
C25 C 0.9300(11) 0.7136(11) 0.3982(5) 0.0169(5) Uani 0.4956(7) 1 d PU A 1
H25A H 1.0089 0.6533 0.4065 0.020 Uiso 0.4956(7) 1 calc PR A 1
H25B H 0.9486 0.7959 0.3866 0.020 Uiso 0.4956(7) 1 calc PR A 1
C26 C 0.8701(14) 0.6737(13) 0.3309(7) 0.0169(5) Uani 0.4956(7) 1 d PU A 1
H26A H 0.7910 0.7316 0.3201 0.020 Uiso 0.4956(7) 1 calc PR A 1
H26B H 0.9292 0.6663 0.2899 0.020 Uiso 0.4956(7) 1 calc PR A 1
C27 C 0.868(3) 0.493(3) 0.2166(16) 0.0169(5) Uani 0.4956(7) 1 d PU A 1
H27 H 0.9543 0.5004 0.2224 0.020 Uiso 0.4956(7) 1 calc PR A 1
C28 C 0.7950(17) 0.6163(18) 0.1841(11) 0.0169(5) Uani 0.4956(7) 1 d PU A 1
H28A H 0.7893 0.6830 0.2141 0.020 Uiso 0.4956(7) 1 calc PR A 1
H28B H 0.7099 0.6094 0.1787 0.020 Uiso 0.4956(7) 1 calc PR A 1
C29 C 0.8617(15) 0.6504(15) 0.1107(6) 0.0163(5) Uani 0.4956(7) 1 d PU A 1
H29A H 0.8101 0.7265 0.0890 0.020 Uiso 0.4956(7) 1 calc PR A 1
H29B H 0.9427 0.6671 0.1169 0.020 Uiso 0.4956(7) 1 calc PR A 1
C30 C 0.8797(11) 0.5540(15) 0.0682(8) 0.0163(5) Uani 0.4956(7) 1 d PU A 1
H30A H 0.9393 0.5702 0.0297 0.020 Uiso 0.4956(7) 1 calc PR A 1
H30B H 0.8000 0.5598 0.0492 0.020 Uiso 0.4956(7) 1 calc PR A 1
C31 C 0.9225(11) 0.4297(15) 0.0951(8) 0.0163(5) Uani 0.4956(7) 1 d PU A 1
H31A H 1.0140 0.4115 0.0932 0.020 Uiso 0.4956(7) 1 calc PR A 1
H31B H 0.9008 0.3748 0.0647 0.020 Uiso 0.4956(7) 1 calc PR A 1
C32 C 0.8740(17) 0.395(2) 0.1676(12) 0.0163(5) Uani 0.4956(7) 1 d PU A 1
H32A H 0.9281 0.3161 0.1848 0.020 Uiso 0.4956(7) 1 calc PR A 1
H32B H 0.7900 0.3811 0.1669 0.020 Uiso 0.4956(7) 1 calc PR A 1
C33 C 0.871(3) 0.292(3) 0.3234(16) 0.0163(5) Uani 0.4956(7) 1 d PU A 1
H33 H 0.8399 0.2389 0.2951 0.020 Uiso 0.4956(7) 1 calc PR A 1
C34 C 1.0167(17) 0.2623(16) 0.3088(10) 0.0163(5) Uani 0.4956(7) 1 d PU A 1
H34A H 1.0540 0.3071 0.3382 0.020 Uiso 0.4956(7) 1 calc PR A 1
H34B H 1.0409 0.2852 0.2606 0.020 Uiso 0.4956(7) 1 calc PR A 1
C35 C 1.0598(17) 0.1109(14) 0.3270(9) 0.0163(5) Uani 0.4956(7) 1 d PU A 1
H35A H 1.0239 0.0686 0.2956 0.020 Uiso 0.4956(7) 1 calc PR A 1
H35B H 1.1511 0.0843 0.3197 0.020 Uiso 0.4956(7) 1 calc PR A 1
C36 C 1.0185(12) 0.0706(15) 0.4012(7) 0.0163(5) Uani 0.4956(7) 1 d PU A 1
H36A H 1.0398 -0.0208 0.4085 0.020 Uiso 0.4956(7) 1 calc PR A 1
H36B H 1.0626 0.1034 0.4330 0.020 Uiso 0.4956(7) 1 calc PR A 1
C37 C 0.8957(13) 0.1134(17) 0.4136(10) 0.0128(12) Uani 0.4956(7) 1 d PU A 1
H37A H 0.8745 0.0948 0.4627 0.015 Uiso 0.4956(7) 1 calc PR A 1
H37B H 0.8543 0.0650 0.3886 0.015 Uiso 0.4956(7) 1 calc PR A 1
C38 C 0.837(2) 0.2555(16) 0.3953(10) 0.0128(12) Uani 0.4956(7) 1 d PU A 1
H38A H 0.7454 0.2714 0.4034 0.015 Uiso 0.4956(7) 1 calc PR A 1
H38B H 0.8662 0.3061 0.4251 0.015 Uiso 0.4956(7) 1 calc PR A 1
Cu1 Cu 0.5024(3) 0.4127(3) 0.20526(15) 0.01304(13) Uani 0.4956(7) 1 d P A 1
P2 P 0.5396(7) 0.2056(7) 0.2013(4) 0.0121(4) Uani 0.4956(7) 1 d PU A 1
C41 C 0.711(2) 0.126(2) 0.1764(14) 0.0158(5) Uani 0.4956(7) 1 d PU A 1
H41 H 0.7628 0.1559 0.2057 0.019 Uiso 0.4956(7) 1 calc PR A 1
C42 C 0.7464(16) 0.168(2) 0.1033(11) 0.0158(5) Uani 0.4956(7) 1 d PU A 1
H42A H 0.7287 0.2593 0.0980 0.019 Uiso 0.4956(7) 1 calc PR A 1
H42B H 0.6956 0.1407 0.0727 0.019 Uiso 0.4956(7) 1 calc PR A 1
C43 C 0.8893(16) 0.1129(16) 0.0821(7) 0.0158(5) Uani 0.4956(7) 1 d PU A 1
H43A H 0.9401 0.1585 0.1025 0.019 Uiso 0.4956(7) 1 calc PR A 1
H43B H 0.9052 0.1233 0.0320 0.019 Uiso 0.4956(7) 1 calc PR A 1
C44 C 0.9280(15) -0.0335(13) 0.1080(7) 0.0158(5) Uani 0.4956(7) 1 d PU A 1
H44A H 0.8935 -0.0807 0.0786 0.019 Uiso 0.4956(7) 1 calc PR A 1
H44B H 1.0193 -0.0617 0.1024 0.019 Uiso 0.4956(7) 1 calc PR A 1
C45 C 0.8900(13) -0.0598(15) 0.1720(8) 0.0158(5) Uani 0.4956(7) 1 d PU A 1
H45A H 0.9332 -0.0215 0.2017 0.019 Uiso 0.4956(7) 1 calc PR A 1
H45B H 0.9143 -0.1506 0.1825 0.019 Uiso 0.4956(7) 1 calc PR A 1
C46 C 0.7348(13) -0.0113(19) 0.1910(10) 0.0158(5) Uani 0.4956(7) 1 d PU A 1
H46A H 0.6882 -0.0477 0.1622 0.019 Uiso 0.4956(7) 1 calc PR A 1
H46B H 0.7115 -0.0337 0.2394 0.019 Uiso 0.4956(7) 1 calc PR A 1
C47 C 0.4552(18) 0.1488(19) 0.1399(10) 0.0158(5) Uani 0.4956(7) 1 d PU A 1
H47 H 0.5099 0.0684 0.1266 0.019 Uiso 0.4956(7) 1 calc PR A 1
C48 C 0.4407(16) 0.2334(13) 0.0746(9) 0.0158(5) Uani 0.4956(7) 1 d PU A 1
H48A H 0.5237 0.2412 0.0545 0.019 Uiso 0.4956(7) 1 calc PR A 1
H48B H 0.3929 0.3168 0.0858 0.019 Uiso 0.4956(7) 1 calc PR A 1
C49 C 0.3754(9) 0.1877(12) 0.0215(6) 0.0178(5) Uani 0.4956(7) 1 d PU A 1
H49A H 0.3614 0.2512 -0.0173 0.021 Uiso 0.4956(7) 1 calc PR A 1
H49B H 0.4297 0.1114 0.0043 0.021 Uiso 0.4956(7) 1 calc PR A 1
C50 C 0.2515(10) 0.1612(12) 0.0509(5) 0.0178(5) Uani 0.4956(7) 1 d PU A 1
H50A H 0.2181 0.1213 0.0173 0.021 Uiso 0.4956(7) 1 calc PR A 1
H50B H 0.1917 0.2400 0.0602 0.021 Uiso 0.4956(7) 1 calc PR A 1
C51 C 0.2665(11) 0.0758(12) 0.1171(5) 0.0178(5) Uani 0.4956(7) 1 d PU A 1
H51A H 0.1846 0.0749 0.1415 0.021 Uiso 0.4956(7) 1 calc PR A 1
H51B H 0.3088 -0.0098 0.1071 0.021 Uiso 0.4956(7) 1 calc PR A 1
C52 C 0.3407(14) 0.1257(16) 0.1583(7) 0.0178(5) Uani 0.4956(7) 1 d PU A 1
H52A H 0.2872 0.2052 0.1721 0.021 Uiso 0.4956(7) 1 calc PR A 1
H52B H 0.3501 0.0693 0.2003 0.021 Uiso 0.4956(7) 1 calc PR A 1
C53 C 0.507(3) 0.132(3) 0.2834(16) 0.0178(5) Uani 0.4956(7) 1 d PU A 1
H53 H 0.5038 0.0442 0.2795 0.021 Uiso 0.4956(7) 1 calc PR A 1
C54 C 0.3850(18) 0.204(2) 0.3158(12) 0.0178(5) Uani 0.4956(7) 1 d PU A 1
H54A H 0.3187 0.2082 0.2857 0.021 Uiso 0.4956(7) 1 calc PR A 1
H54B H 0.3912 0.2897 0.3201 0.021 Uiso 0.4956(7) 1 calc PR A 1
C55 C 0.3493(16) 0.1442(16) 0.3872(9) 0.0178(5) Uani 0.4956(7) 1 d PU A 1
H55A H 0.2706 0.1950 0.4068 0.021 Uiso 0.4956(7) 1 calc PR A 1
H55B H 0.3370 0.0606 0.3829 0.021 Uiso 0.4956(7) 1 calc PR A 1
C56 C 0.4517(13) 0.1348(16) 0.4343(9) 0.0178(5) Uani 0.4956(7) 1 d PU A 1
H56A H 0.4557 0.2187 0.4441 0.021 Uiso 0.4956(7) 1 calc PR A 1
H56B H 0.4331 0.0883 0.4779 0.021 Uiso 0.4956(7) 1 calc PR A 1
C57 C 0.5668(19) 0.074(2) 0.4031(12) 0.0186(11) Uani 0.4956(7) 1 d PU A 1
H57A H 0.5648 -0.0131 0.3981 0.022 Uiso 0.4956(7) 1 calc PR A 1
H57B H 0.6327 0.0719 0.4330 0.022 Uiso 0.4956(7) 1 calc PR A 1
C58 C 0.600(2) 0.136(2) 0.3317(13) 0.0186(11) Uani 0.4956(7) 1 d PU A 1
H58A H 0.6006 0.2236 0.3360 0.022 Uiso 0.4956(7) 1 calc PR A 1
H58B H 0.6835 0.0933 0.3138 0.022 Uiso 0.4956(7) 1 calc PR A 1
Cu2 Cu 0.5877(3) 0.4983(3) 0.29419(15) 0.01295(14) Uani 0.5044(7) 1 d P A 2
P11 P 0.7964(7) 0.4583(7) 0.2995(4) 0.0121(4) Uani 0.5044(7) 1 d PU A 2
C121 C 0.8477(19) 0.5464(16) 0.3598(9) 0.0169(5) Uani 0.5044(7) 1 d PU A 2
H121 H 0.9262 0.4903 0.3747 0.020 Uiso 0.5044(7) 1 calc PR A 2
C122 C 0.7517(14) 0.5511(15) 0.4280(9) 0.0169(5) Uani 0.5044(7) 1 d PU A 2
H12A H 0.7489 0.4669 0.4481 0.020 Uiso 0.5044(7) 1 calc PR A 2
H12B H 0.6672 0.5973 0.4181 0.020 Uiso 0.5044(7) 1 calc PR A 2
C123 C 0.8120(13) 0.6246(9) 0.4787(6) 0.0169(5) Uani 0.5044(7) 1 d PU A 2
H12C H 0.7553 0.6389 0.5204 0.020 Uiso 0.5044(7) 1 calc PR A 2
H12D H 0.8911 0.5702 0.4923 0.020 Uiso 0.5044(7) 1 calc PR A 2
C124 C 0.8367(11) 0.7493(9) 0.4482(5) 0.0169(5) Uani 0.5044(7) 1 d PU A 2
H12E H 0.7575 0.8082 0.4388 0.020 Uiso 0.5044(7) 1 calc PR A 2
H12F H 0.8768 0.7844 0.4810 0.020 Uiso 0.5044(7) 1 calc PR A 2
C125 C 0.9210(11) 0.7305(11) 0.3823(5) 0.0169(5) Uani 0.5044(7) 1 d PU A 2
H12G H 0.9221 0.8119 0.3575 0.020 Uiso 0.5044(7) 1 calc PR A 2
H12H H 1.0065 0.6898 0.3931 0.020 Uiso 0.5044(7) 1 calc PR A 2
C126 C 0.8792(14) 0.6577(13) 0.3411(7) 0.0169(5) Uani 0.5044(7) 1 d PU A 2
H12I H 0.8054 0.7125 0.3216 0.020 Uiso 0.5044(7) 1 calc PR A 2
H12J H 0.9437 0.6415 0.3027 0.020 Uiso 0.5044(7) 1 calc PR A 2
C127 C 0.868(3) 0.494(3) 0.2167(16) 0.0169(5) Uani 0.5044(7) 1 d PU A 2
H127 H 0.9569 0.4928 0.2212 0.020 Uiso 0.5044(7) 1 calc PR A 2
C128 C 0.8030(17) 0.6240(18) 0.1868(11) 0.0169(5) Uani 0.5044(7) 1 d PU A 2
H12K H 0.7153 0.6256 0.1821 0.020 Uiso 0.5044(7) 1 calc PR A 2
H12L H 0.8046 0.6858 0.2187 0.020 Uiso 0.5044(7) 1 calc PR A 2
C129 C 0.8610(15) 0.6576(15) 0.1215(6) 0.0163(5) Uani 0.5044(7) 1 d PU A 2
H12M H 0.9479 0.6589 0.1265 0.020 Uiso 0.5044(7) 1 calc PR A 2
H12N H 0.8173 0.7418 0.1049 0.020 Uiso 0.5044(7) 1 calc PR A 2
C130 C 0.8583(11) 0.5598(15) 0.0655(8) 0.0163(5) Uani 0.5044(7) 1 d PU A 2
H13A H 0.8970 0.5839 0.0205 0.020 Uiso 0.5044(7) 1 calc PR A 2
H13B H 0.7727 0.5540 0.0607 0.020 Uiso 0.5044(7) 1 calc PR A 2
C131 C 0.9426(11) 0.4256(15) 0.1004(8) 0.0163(5) Uani 0.5044(7) 1 d PU A 2
H13C H 0.9537 0.3583 0.0700 0.020 Uiso 0.5044(7) 1 calc PR A 2
H13D H 1.0250 0.4347 0.1098 0.020 Uiso 0.5044(7) 1 calc PR A 2
C132 C 0.8640(17) 0.399(2) 0.1680(12) 0.0163(5) Uani 0.5044(7) 1 d PU A 2
H13E H 0.7774 0.4045 0.1587 0.020 Uiso 0.5044(7) 1 calc PR A 2
H13F H 0.8984 0.3140 0.1883 0.020 Uiso 0.5044(7) 1 calc PR A 2
C133 C 0.871(3) 0.291(3) 0.3236(16) 0.0163(5) Uani 0.5044(7) 1 d PU A 2
H133 H 0.8390 0.2423 0.2934 0.020 Uiso 0.5044(7) 1 calc PR A 2
C134 C 1.0098(18) 0.2514(16) 0.3125(10) 0.0163(5) Uani 0.5044(7) 1 d PU A 2
H13G H 1.0346 0.2818 0.2657 0.020 Uiso 0.5044(7) 1 calc PR A 2
H13H H 1.0453 0.2939 0.3440 0.020 Uiso 0.5044(7) 1 calc PR A 2
C135 C 1.0654(17) 0.1233(14) 0.3212(9) 0.0163(5) Uani 0.5044(7) 1 d PU A 2
H13I H 1.1563 0.1096 0.3119 0.020 Uiso 0.5044(7) 1 calc PR A 2
H13J H 1.0347 0.0785 0.2889 0.020 Uiso 0.5044(7) 1 calc PR A 2
C136 C 1.0344(12) 0.0754(15) 0.3924(7) 0.0163(5) Uani 0.5044(7) 1 d PU A 2
H13K H 1.0728 0.1146 0.4241 0.020 Uiso 0.5044(7) 1 calc PR A 2
H13L H 1.0695 -0.0150 0.3978 0.020 Uiso 0.5044(7) 1 calc PR A 2
C137 C 0.8789(13) 0.1048(17) 0.4127(10) 0.0128(12) Uani 0.5044(7) 1 d PU A 2
H13M H 0.8396 0.0605 0.3840 0.015 Uiso 0.5044(7) 1 calc PR A 2
H13N H 0.8603 0.0779 0.4610 0.015 Uiso 0.5044(7) 1 calc PR A 2
C138 C 0.833(2) 0.2416(16) 0.3999(10) 0.0128(12) Uani 0.5044(7) 1 d PU A 2
H13O H 0.8663 0.2836 0.4323 0.015 Uiso 0.5044(7) 1 calc PR A 2
H13P H 0.7412 0.2630 0.4081 0.015 Uiso 0.5044(7) 1 calc PR A 2
Pt2 Pt 0.48935(8) 0.41905(9) 0.19588(4) 0.01304(13) Uani 0.5044(7) 1 d P A 2
P12 P 0.5491(7) 0.2085(7) 0.1972(4) 0.0121(4) Uani 0.5044(7) 1 d PU A 2
C141 C 0.706(2) 0.132(2) 0.1757(14) 0.0158(5) Uani 0.5044(7) 1 d PU A 2
H141 H 0.7556 0.1646 0.2052 0.019 Uiso 0.5044(7) 1 calc PR A 2
C142 C 0.7579(16) 0.162(2) 0.1016(11) 0.0158(5) Uani 0.5044(7) 1 d PU A 2
H14A H 0.7170 0.1256 0.0698 0.019 Uiso 0.5044(7) 1 calc PR A 2
H14B H 0.7376 0.2529 0.0910 0.019 Uiso 0.5044(7) 1 calc PR A 2
C143 C 0.8932(16) 0.1144(16) 0.0909(7) 0.0158(5) Uani 0.5044(7) 1 d PU A 2
H14C H 0.9230 0.1433 0.0447 0.019 Uiso 0.5044(7) 1 calc PR A 2
H14D H 0.9347 0.1468 0.1242 0.019 Uiso 0.5044(7) 1 calc PR A 2
C144 C 0.9246(16) -0.0200(13) 0.0987(7) 0.0158(5) Uani 0.5044(7) 1 d PU A 2
H14E H 1.0152 -0.0516 0.0906 0.019 Uiso 0.5044(7) 1 calc PR A 2
H14F H 0.8838 -0.0531 0.0654 0.019 Uiso 0.5044(7) 1 calc PR A 2
C145 C 0.8755(13) -0.0660(15) 0.1791(8) 0.0158(5) Uani 0.5044(7) 1 d PU A 2
H14G H 0.8922 -0.1574 0.1855 0.019 Uiso 0.5044(7) 1 calc PR A 2
H14H H 0.9193 -0.0367 0.2125 0.019 Uiso 0.5044(7) 1 calc PR A 2
C146 C 0.7499(13) -0.0151(19) 0.1879(10) 0.0158(5) Uani 0.5044(7) 1 d PU A 2
H14I H 0.7202 -0.0400 0.2349 0.019 Uiso 0.5044(7) 1 calc PR A 2
H14J H 0.7084 -0.0523 0.1568 0.019 Uiso 0.5044(7) 1 calc PR A 2
C147 C 0.4632(18) 0.1539(19) 0.1344(10) 0.0158(5) Uani 0.5044(7) 1 d PU A 2
H147 H 0.5163 0.0745 0.1189 0.019 Uiso 0.5044(7) 1 calc PR A 2
C148 C 0.4461(16) 0.2497(13) 0.0708(9) 0.0158(5) Uani 0.5044(7) 1 d PU A 2
H14K H 0.3841 0.3256 0.0829 0.019 Uiso 0.5044(7) 1 calc PR A 2
H14L H 0.5255 0.2726 0.0556 0.019 Uiso 0.5044(7) 1 calc PR A 2
C149 C 0.4033(9) 0.1936(12) 0.0138(6) 0.0178(5) Uani 0.5044(7) 1 d PU A 2
H14M H 0.4664 0.1190 0.0009 0.021 Uiso 0.5044(7) 1 calc PR A 2
H14N H 0.3928 0.2540 -0.0266 0.021 Uiso 0.5044(7) 1 calc PR A 2
C150 C 0.2809(10) 0.1589(12) 0.0372(5) 0.0178(5) Uani 0.5044(7) 1 d PU A 2
H15A H 0.2562 0.1181 0.0008 0.021 Uiso 0.5044(7) 1 calc PR A 2
H15B H 0.2161 0.2351 0.0451 0.021 Uiso 0.5044(7) 1 calc PR A 2
C151 C 0.2888(11) 0.0722(12) 0.1023(5) 0.0178(5) Uani 0.5044(7) 1 d PU A 2
H15C H 0.3499 -0.0057 0.0928 0.021 Uiso 0.5044(7) 1 calc PR A 2
H15D H 0.2073 0.0517 0.1141 0.021 Uiso 0.5044(7) 1 calc PR A 2
C152 C 0.3272(14) 0.1255(16) 0.1683(7) 0.0178(5) Uani 0.5044(7) 1 d PU A 2
H15E H 0.3375 0.0629 0.2077 0.021 Uiso 0.5044(7) 1 calc PR A 2
H15F H 0.2670 0.2017 0.1816 0.021 Uiso 0.5044(7) 1 calc PR A 2
C153 C 0.507(3) 0.132(3) 0.2836(16) 0.0178(5) Uani 0.5044(7) 1 d PU A 2
H153 H 0.5045 0.0447 0.2771 0.021 Uiso 0.5044(7) 1 calc PR A 2
C154 C 0.3766(18) 0.198(2) 0.3145(12) 0.0178(5) Uani 0.5044(7) 1 d PU A 2
H15G H 0.3764 0.2849 0.3210 0.021 Uiso 0.5044(7) 1 calc PR A 2
H15H H 0.3140 0.1997 0.2825 0.021 Uiso 0.5044(7) 1 calc PR A 2
C155 C 0.3430(17) 0.1334(16) 0.3815(9) 0.0178(5) Uani 0.5044(7) 1 d PU A 2
H15I H 0.3383 0.0483 0.3745 0.021 Uiso 0.5044(7) 1 calc PR A 2
H15J H 0.2606 0.1779 0.4003 0.021 Uiso 0.5044(7) 1 calc PR A 2
C156 C 0.4375(13) 0.1277(16) 0.4315(9) 0.0178(5) Uani 0.5044(7) 1 d PU A 2
H15K H 0.4150 0.0810 0.4742 0.021 Uiso 0.5044(7) 1 calc PR A 2
H15L H 0.4355 0.2128 0.4421 0.021 Uiso 0.5044(7) 1 calc PR A 2
C157 C 0.5781(19) 0.062(2) 0.4022(12) 0.0186(11) Uani 0.5044(7) 1 d PU A 2
H15M H 0.6381 0.0683 0.4340 0.022 Uiso 0.5044(7) 1 calc PR A 2
H15N H 0.5844 -0.0271 0.3979 0.022 Uiso 0.5044(7) 1 calc PR A 2
C158 C 0.607(2) 0.125(2) 0.3336(13) 0.0186(11) Uani 0.5044(7) 1 d PU A 2
H15O H 0.6885 0.0801 0.3136 0.022 Uiso 0.5044(7) 1 calc PR A 2
H15P H 0.6134 0.2104 0.3395 0.022 Uiso 0.5044(7) 1 calc PR A 2

loop_
_atom_site_aniso_label
_atom_site_aniso_U_11
_atom_site_aniso_U_22
_atom_site_aniso_U_33
_atom_site_aniso_U_23
_atom_site_aniso_U_13
_atom_site_aniso_U_12
Mn1 0.0252(4) 0.0136(4) 0.0140(4) 0.0006(3) -0.0034(3) -0.0027(3)
Mn2 0.0147(4) 0.0240(4) 0.0142(4) -0.0008(3) -0.0028(3) -0.0032(3)
B1 0.014(3) 0.009(3) 0.026(3) 0.004(2) -0.001(2) 0.000(2)
O1 0.033(2) 0.027(2) 0.024(2) 0.0105(16) -0.0088(16) -0.0064(18)
C1 0.023(3) 0.018(3) 0.015(3) -0.005(2) 0.003(2) -0.003(2)
O2 0.0195(19) 0.028(2) 0.037(2) -0.0052(17) -0.0002(16) -0.0051(17)
C2 0.023(3) 0.020(3) 0.016(3) 0.003(2) 0.002(2) 0.007(2)
O3 0.028(2) 0.033(2) 0.024(2) -0.0061(16) 0.0077(16) -0.0084(18)
C3 0.024(3) 0.015(3) 0.017(3) 0.0028(19) -0.003(2) -0.008(2)
O4 0.0248(19) 0.021(2) 0.037(2) 0.0025(16) -0.0042(16) -0.0054(17)
C4 0.018(3) 0.018(3) 0.016(3) 0.006(2) 0.000(2) 0.002(2)
C11 0.096(5) 0.018(3) 0.031(4) -0.005(2) -0.035(4) -0.005(3)
C12 0.052(4) 0.017(3) 0.059(4) -0.006(3) -0.022(3) -0.013(3)
C13 0.041(3) 0.008(3) 0.031(3) 0.004(2) -0.001(3) -0.002(2)
C14 0.040(3) 0.019(3) 0.038(4) -0.008(2) -0.005(3) 0.004(3)
C15 0.082(5) 0.020(3) 0.023(3) -0.008(2) 0.011(3) 0.001(3)
C16 0.017(3) 0.047(4) 0.061(4) -0.016(3) -0.012(3) -0.011(3)
C17 0.021(3) 0.089(5) 0.031(4) -0.033(3) -0.006(3) -0.001(3)
C18 0.026(3) 0.074(5) 0.028(3) 0.014(3) -0.013(3) -0.004(3)
C19 0.017(3) 0.038(3) 0.037(3) 0.004(3) -0.009(2) 0.003(3)
C20 0.009(2) 0.052(4) 0.020(3) -0.004(3) -0.005(2) -0.001(3)
Pt1 0.01243(18) 0.0129(2) 0.0125(3) 0.00016(18) -0.00172(18) -0.00103(16)
P1 0.0119(7) 0.0126(7) 0.0115(7) 0.0003(5) -0.0018(6) -0.0023(6)
C21 0.0200(9) 0.0159(11) 0.0151(11) -0.0006(9) -0.0033(8) -0.0045(9)
C22 0.0200(9) 0.0159(11) 0.0151(11) -0.0006(9) -0.0033(8) -0.0045(9)
C23 0.0200(9) 0.0159(11) 0.0151(11) -0.0006(9) -0.0033(8) -0.0045(9)
C24 0.0200(9) 0.0159(11) 0.0151(11) -0.0006(9) -0.0033(8) -0.0045(9)
C25 0.0200(9) 0.0159(11) 0.0151(11) -0.0006(9) -0.0033(8) -0.0045(9)
C26 0.0200(9) 0.0159(11) 0.0151(11) -0.0006(9) -0.0033(8) -0.0045(9)
C27 0.0200(9) 0.0159(11) 0.0151(11) -0.0006(9) -0.0033(8) -0.0045(9)
C28 0.0200(9) 0.0159(11) 0.0151(11) -0.0006(9) -0.0033(8) -0.0045(9)
C29 0.0166(10) 0.0170(9) 0.0147(10) 0.0006(8) -0.0016(8) -0.0033(8)
C30 0.0166(10) 0.0170(9) 0.0147(10) 0.0006(8) -0.0016(8) -0.0033(8)
C31 0.0166(10) 0.0170(9) 0.0147(10) 0.0006(8) -0.0016(8) -0.0033(8)
C32 0.0166(10) 0.0170(9) 0.0147(10) 0.0006(8) -0.0016(8) -0.0033(8)
C33 0.0166(10) 0.0170(9) 0.0147(10) 0.0006(8) -0.0016(8) -0.0033(8)
C34 0.0166(10) 0.0170(9) 0.0147(10) 0.0006(8) -0.0016(8) -0.0033(8)
C35 0.0166(10) 0.0170(9) 0.0147(10) 0.0006(8) -0.0016(8) -0.0033(8)
C36 0.0166(10) 0.0170(9) 0.0147(10) 0.0006(8) -0.0016(8) -0.0033(8)
C37 0.012(2) 0.013(2) 0.0137(18) 0.0010(15) -0.0026(16) -0.0034(19)
C38 0.012(2) 0.013(2) 0.0137(18) 0.0010(15) -0.0026(16) -0.0034(19)
Cu1 0.0133(2) 0.01162(18) 0.0133(3) 0.00027(17) -0.00252(17) -0.00107(16)
P2 0.0128(9) 0.0114(6) 0.0113(8) -0.0003(6) -0.0004(7) -0.0020(6)
C41 0.0159(10) 0.0157(10) 0.0155(11) -0.0004(8) -0.0028(8) -0.0025(8)
C42 0.0159(10) 0.0157(10) 0.0155(11) -0.0004(8) -0.0028(8) -0.0025(8)
C43 0.0159(10) 0.0157(10) 0.0155(11) -0.0004(8) -0.0028(8) -0.0025(8)
C44 0.0159(10) 0.0157(10) 0.0155(11) -0.0004(8) -0.0028(8) -0.0025(8)
C45 0.0159(10) 0.0157(10) 0.0155(11) -0.0004(8) -0.0028(8) -0.0025(8)
C46 0.0159(10) 0.0157(10) 0.0155(11) -0.0004(8) -0.0028(8) -0.0025(8)
C47 0.0159(10) 0.0157(10) 0.0155(11) -0.0004(8) -0.0028(8) -0.0025(8)
C48 0.0159(10) 0.0157(10) 0.0155(11) -0.0004(8) -0.0028(8) -0.0025(8)
C49 0.0178(11) 0.0224(10) 0.0142(11) 0.0010(8) -0.0007(8) -0.0079(9)
C50 0.0178(11) 0.0224(10) 0.0142(11) 0.0010(8) -0.0007(8) -0.0079(9)
C51 0.0178(11) 0.0224(10) 0.0142(11) 0.0010(8) -0.0007(8) -0.0079(9)
C52 0.0178(11) 0.0224(10) 0.0142(11) 0.0010(8) -0.0007(8) -0.0079(9)
C53 0.0178(11) 0.0224(10) 0.0142(11) 0.0010(8) -0.0007(8) -0.0079(9)
C54 0.0178(11) 0.0224(10) 0.0142(11) 0.0010(8) -0.0007(8) -0.0079(9)
C55 0.0178(11) 0.0224(10) 0.0142(11) 0.0010(8) -0.0007(8) -0.0079(9)
C56 0.0178(11) 0.0224(10) 0.0142(11) 0.0010(8) -0.0007(8) -0.0079(9)
C57 0.019(2) 0.020(3) 0.0160(18) 0.0016(17) -0.0019(16) -0.0038(19)
C58 0.019(2) 0.020(3) 0.0160(18) 0.0016(17) -0.0019(16) -0.0038(19)
Cu2 0.01243(18) 0.0129(2) 0.0125(3) 0.00016(18) -0.00172(18) -0.00103(16)
P11 0.0119(7) 0.0126(7) 0.0115(7) 0.0003(5) -0.0018(6) -0.0023(6)
C121 0.0200(9) 0.0159(11) 0.0151(11) -0.0006(9) -0.0033(8) -0.0045(9)
C122 0.0200(9) 0.0159(11) 0.0151(11) -0.0006(9) -0.0033(8) -0.0045(9)
C123 0.0200(9) 0.0159(11) 0.0151(11) -0.0006(9) -0.0033(8) -0.0045(9)
C124 0.0200(9) 0.0159(11) 0.0151(11) -0.0006(9) -0.0033(8) -0.0045(9)
C125 0.0200(9) 0.0159(11) 0.0151(11) -0.0006(9) -0.0033(8) -0.0045(9)
C126 0.0200(9) 0.0159(11) 0.0151(11) -0.0006(9) -0.0033(8) -0.0045(9)
C127 0.0200(9) 0.0159(11) 0.0151(11) -0.0006(9) -0.0033(8) -0.0045(9)
C128 0.0200(9) 0.0159(11) 0.0151(11) -0.0006(9) -0.0033(8) -0.0045(9)
C129 0.0166(10) 0.0170(9) 0.0147(10) 0.0006(8) -0.0016(8) -0.0033(8)
C130 0.0166(10) 0.0170(9) 0.0147(10) 0.0006(8) -0.0016(8) -0.0033(8)
C131 0.0166(10) 0.0170(9) 0.0147(10) 0.0006(8) -0.0016(8) -0.0033(8)
C132 0.0166(10) 0.0170(9) 0.0147(10) 0.0006(8) -0.0016(8) -0.0033(8)
C133 0.0166(10) 0.0170(9) 0.0147(10) 0.0006(8) -0.0016(8) -0.0033(8)
C134 0.0166(10) 0.0170(9) 0.0147(10) 0.0006(8) -0.0016(8) -0.0033(8)
C135 0.0166(10) 0.0170(9) 0.0147(10) 0.0006(8) -0.0016(8) -0.0033(8)
C136 0.0166(10) 0.0170(9) 0.0147(10) 0.0006(8) -0.0016(8) -0.0033(8)
C137 0.012(2) 0.013(2) 0.0137(18) 0.0010(15) -0.0026(16) -0.0034(19)
C138 0.012(2) 0.013(2) 0.0137(18) 0.0010(15) -0.0026(16) -0.0034(19)
Pt2 0.0133(2) 0.01162(18) 0.0133(3) 0.00027(17) -0.00252(17) -0.00107(16)
P12 0.0128(9) 0.0114(6) 0.0113(8) -0.0003(6) -0.0004(7) -0.0020(6)
C141 0.0159(10) 0.0157(10) 0.0155(11) -0.0004(8) -0.0028(8) -0.0025(8)
C142 0.0159(10) 0.0157(10) 0.0155(11) -0.0004(8) -0.0028(8) -0.0025(8)
C143 0.0159(10) 0.0157(10) 0.0155(11) -0.0004(8) -0.0028(8) -0.0025(8)
C144 0.0159(10) 0.0157(10) 0.0155(11) -0.0004(8) -0.0028(8) -0.0025(8)
C145 0.0159(10) 0.0157(10) 0.0155(11) -0.0004(8) -0.0028(8) -0.0025(8)
C146 0.0159(10) 0.0157(10) 0.0155(11) -0.0004(8) -0.0028(8) -0.0025(8)
C147 0.0159(10) 0.0157(10) 0.0155(11) -0.0004(8) -0.0028(8) -0.0025(8)
C148 0.0159(10) 0.0157(10) 0.0155(11) -0.0004(8) -0.0028(8) -0.0025(8)
C149 0.0178(11) 0.0224(10) 0.0142(11) 0.0010(8) -0.0007(8) -0.0079(9)
C150 0.0178(11) 0.0224(10) 0.0142(11) 0.0010(8) -0.0007(8) -0.0079(9)
C151 0.0178(11) 0.0224(10) 0.0142(11) 0.0010(8) -0.0007(8) -0.0079(9)
C152 0.0178(11) 0.0224(10) 0.0142(11) 0.0010(8) -0.0007(8) -0.0079(9)
C153 0.0178(11) 0.0224(10) 0.0142(11) 0.0010(8) -0.0007(8) -0.0079(9)
C154 0.0178(11) 0.0224(10) 0.0142(11) 0.0010(8) -0.0007(8) -0.0079(9)
C155 0.0178(11) 0.0224(10) 0.0142(11) 0.0010(8) -0.0007(8) -0.0079(9)
C156 0.0178(11) 0.0224(10) 0.0142(11) 0.0010(8) -0.0007(8) -0.0079(9)
C157 0.019(2) 0.020(3) 0.0160(18) 0.0016(17) -0.0019(16) -0.0038(19)
C158 0.019(2) 0.020(3) 0.0160(18) 0.0016(17) -0.0019(16) -0.0038(19)

loop_
_atom_type_symbol
_atom_type_description
_atom_type_scat_dispersion_real
_atom_type_scat_dispersion_imag
_atom_type_scat_source
C C 0.0033 0.0016 'International Tables Vol C Tables 4.2.6.8 and 6.1.1.4'
H H 0.0000 0.0000 'International Tables Vol C Tables 4.2.6.8 and 6.1.1.4'
B B 0.0013 0.0007 'International Tables Vol C Tables 4.2.6.8 and 6.1.1.4'
O O 0.0106 0.0060 'International Tables Vol C Tables 4.2.6.8 and 6.1.1.4'
P P 0.1023 0.0942 'International Tables Vol C Tables 4.2.6.8 and 6.1.1.4'
Mn Mn 0.3368 0.7283 'International Tables Vol C Tables 4.2.6.8 and 6.1.1.4'
Cu Cu 0.3201 1.2651 'International Tables Vol C Tables 4.2.6.8 and 6.1.1.4'
Pt Pt -1.7033 8.3905 'International Tables Vol C Tables 4.2.6.8 and 6.1.1.4'

loop_
_geom_angle_atom_site_label_1
_geom_angle_atom_site_label_2
_geom_angle_atom_site_label_3
_geom_angle
C2 Mn1 C1 90.8(2)
C2 Mn1 B1 81.3(2)
C1 Mn1 B1 105.2(2)
C2 Mn1 C15 99.0(3)
C1 Mn1 C15 108.8(2)
B1 Mn1 C15 146.0(2)
C2 Mn1 C14 94.3(2)
C1 Mn1 C14 147.1(2)
B1 Mn1 C14 107.7(2)
C15 Mn1 C14 38.3(2)
C2 Mn1 C13 123.5(2)
C1 Mn1 C13 145.2(2)
B1 Mn1 C13 87.5(2)
C15 Mn1 C13 63.7(2)
C14 Mn1 C13 37.9(2)
C2 Mn1 C11 133.2(3)
C1 Mn1 C11 90.1(2)
B1 Mn1 C11 142.7(2)
C15 Mn1 C11 37.7(2)
C14 Mn1 C11 63.2(2)
C13 Mn1 C11 62.9(2)
C2 Mn1 C12 158.0(2)
C1 Mn1 C12 107.4(2)
B1 Mn1 C12 105.0(2)
C15 Mn1 C12 63.7(3)
C14 Mn1 C12 63.6(2)
C13 Mn1 C12 37.9(2)
C11 Mn1 C12 37.7(2)
C2 Mn1 Pt1 110.88(16)
C1 Mn1 Pt1 56.49(15)
B1 Mn1 Pt1 58.26(15)
C15 Mn1 Pt1 145.9(2)
C14 Mn1 Pt1 147.05(16)
C13 Mn1 Pt1 109.16(15)
C11 Mn1 Pt1 108.3(2)
C12 Mn1 Pt1 89.94(17)
C2 Mn1 Cu2 107.72(17)
C1 Mn1 Cu2 58.50(16)
B1 Mn1 Cu2 54.46(16)
C15 Mn1 Cu2 150.0(2)
C14 Mn1 Cu2 147.27(17)
C13 Mn1 Cu2 109.68(16)
C11 Mn1 Cu2 112.3(2)
C12 Mn1 Cu2 92.69(19)
Pt1 Mn1 Cu2 4.17(9)
C4 Mn2 C3 90.7(2)
C4 Mn2 B1 81.7(2)
C3 Mn2 B1 105.2(2)
C4 Mn2 C19 94.1(2)
C3 Mn2 C19 146.9(2)
B1 Mn2 C19 107.9(2)
C4 Mn2 C18 99.3(2)
C3 Mn2 C18 108.7(2)
B1 Mn2 C18 146.0(2)
C19 Mn2 C18 38.2(2)
C4 Mn2 C20 123.3(2)
C3 Mn2 C20 145.4(2)
B1 Mn2 C20 87.4(2)
C19 Mn2 C20 38.1(2)
C18 Mn2 C20 63.5(2)
C4 Mn2 C16 157.5(2)
C3 Mn2 C16 107.8(2)
B1 Mn2 C16 104.9(2)
C19 Mn2 C16 63.4(2)
C18 Mn2 C16 63.1(2)
C20 Mn2 C16 37.7(2)
C4 Mn2 C17 133.2(3)
C3 Mn2 C17 89.8(2)
B1 Mn2 C17 142.5(2)
C19 Mn2 C17 63.5(2)
C18 Mn2 C17 37.6(2)
C20 Mn2 C17 63.2(2)
C16 Mn2 C17 37.7(2)
C4 Mn2 Pt2 110.84(15)
C3 Mn2 Pt2 56.69(15)
B1 Mn2 Pt2 57.91(16)
C19 Mn2 Pt2 147.34(16)
C18 Mn2 Pt2 145.7(2)
C20 Mn2 Pt2 109.25(15)
C16 Mn2 Pt2 90.41(17)
C17 Mn2 Pt2 108.2(2)
C4 Mn2 Cu1 107.49(16)
C3 Mn2 Cu1 58.31(16)
B1 Mn2 Cu1 54.36(17)
C19 Mn2 Cu1 147.94(17)
C18 Mn2 Cu1 149.8(2)
C20 Mn2 Cu1 110.15(17)
C16 Mn2 Cu1 93.40(18)
C17 Mn2 Cu1 112.2(2)
Pt2 Mn2 Cu1 4.10(9)
Mn1 B1 Mn2 149.1(3)
Mn1 B1 Cu1 130.1(3)
Mn2 B1 Cu1 78.3(2)
Mn1 B1 Cu2 78.2(2)
Mn2 B1 Cu2 129.8(3)
Cu1 B1 Cu2 69.10(19)
Mn1 B1 Pt2 135.2(3)
Mn2 B1 Pt2 72.36(19)
Cu2 B1 Pt2 75.20(18)
Mn1 B1 Pt1 72.02(18)
Mn2 B1 Pt1 135.2(3)
Cu1 B1 Pt1 75.19(18)
Pt2 B1 Pt1 81.37(17)
O1 C1 Mn1 164.7(4)
O1 C1 Pt1 117.8(4)
Mn1 C1 Pt1 77.36(18)
O1 C1 Cu2 116.5(4)
Mn1 C1 Cu2 78.75(19)
O2 C2 Mn1 178.1(4)
O3 C3 Mn2 164.6(4)
O3 C3 Pt2 118.1(4)
Mn2 C3 Pt2 77.05(18)
O3 C3 Cu1 116.7(4)
Mn2 C3 Cu1 78.68(19)
O4 C4 Mn2 177.8(4)
C15 C11 C12 109.1(5)
C15 C11 Mn1 70.1(3)
C12 C11 Mn1 71.4(3)
C15 C11 H11 125.5
C12 C11 H11 125.5
Mn1 C11 H11 124.7
C11 C12 C13 106.9(6)
C11 C12 Mn1 70.9(3)
C13 C12 Mn1 70.4(3)
C11 C12 H12 126.6
C13 C12 H12 126.6
Mn1 C12 H12 123.8
C14 C13 C12 108.5(5)
C14 C13 Mn1 70.5(3)
C12 C13 Mn1 71.7(3)
C14 C13 H13 125.8
C12 C13 H13 125.8
Mn1 C13 H13 123.7
C13 C14 C15 108.0(5)
C13 C14 Mn1 71.6(3)
C15 C14 Mn1 70.8(3)
C13 C14 H14 126.0
C15 C14 H14 126.0
Mn1 C14 H14 123.3
C11 C15 C14 107.5(6)
C11 C15 Mn1 72.2(3)
C14 C15 Mn1 70.9(3)
C11 C15 H15 126.2
C14 C15 H15 126.2
Mn1 C15 H15 122.4
C20 C16 C17 108.3(6)
C20 C16 Mn2 70.7(3)
C17 C16 Mn2 71.3(3)
C20 C16 H16 125.9
C17 C16 H16 125.9
Mn2 C16 H16 123.7
C18 C17 C16 107.7(5)
C18 C17 Mn2 70.3(3)
C16 C17 Mn2 71.0(3)
C18 C17 H17 126.1
C16 C17 H17 126.1
Mn2 C17 H17 124.3
C17 C18 C19 108.5(6)
C17 C18 Mn2 72.1(3)
C19 C18 Mn2 70.6(3)
C17 C18 H18 125.8
C19 C18 H18 125.8
Mn2 C18 H18 123.1
C18 C19 C20 107.6(6)
C18 C19 Mn2 71.2(3)
C20 C19 Mn2 71.5(3)
C18 C19 H19 126.2
C20 C19 H19 126.2
Mn2 C19 H19 122.8
C16 C20 C19 107.9(5)
C16 C20 Mn2 71.6(3)
C19 C20 Mn2 70.3(3)
C16 C20 H20 126.0
C19 C20 H20 126.0
Mn2 C20 H20 123.7
C1 Pt1 B1 88.9(2)
C1 Pt1 P1 121.8(2)
B1 Pt1 P1 149.2(2)
C1 Pt1 Mn1 46.15(13)
B1 Pt1 Mn1 49.72(15)
P1 Pt1 Mn1 155.3(2)
C1 Pt1 Cu1 108.79(15)
B1 Pt1 Cu1 52.07(16)
P1 Pt1 Cu1 110.3(2)
Mn1 Pt1 Cu1 94.35(7)
C33 P1 C27 103.2(13)
C33 P1 C21 100.4(13)
C27 P1 C21 106.1(13)
C33 P1 Pt1 121.6(11)
C27 P1 Pt1 112.5(10)
C21 P1 Pt1 111.3(7)
C22 C21 C26 105.0(14)
C22 C21 P1 114.2(14)
C26 C21 P1 110.2(10)
C22 C21 H21 109.1
C26 C21 H21 109.1
P1 C21 H21 109.1
C23 C22 C21 120.1(14)
C23 C22 H22A 107.3
C21 C22 H22A 107.3
C23 C22 H22B 107.3
C21 C22 H22B 107.3
H22A C22 H22B 106.9
C22 C23 C24 105.7(10)
C22 C23 H23A 110.6
C24 C23 H23A 110.6
C22 C23 H23B 110.6
C24 C23 H23B 110.6
H23A C23 H23B 108.7
C25 C24 C23 113.3(10)
C25 C24 H24A 108.9
C23 C24 H24A 108.9
C25 C24 H24B 108.9
C23 C24 H24B 108.9
H24A C24 H24B 107.7
C24 C25 C26 113.5(10)
C24 C25 H25A 108.9
C26 C25 H25A 108.9
C24 C25 H25B 108.9
C26 C25 H25B 108.9
H25A C25 H25B 107.7
C21 C26 C25 97.3(10)
C21 C26 H26A 112.3
C25 C26 H26A 112.3
C21 C26 H26B 112.3
C25 C26 H26B 112.3
H26A C26 H26B 109.9
C32 C27 C28 107(2)
C32 C27 P1 111(2)
C28 C27 P1 110.3(18)
C32 C27 H27 109.6
C28 C27 H27 109.6
P1 C27 H27 109.6
C27 C28 C29 110.4(17)
C27 C28 H28A 109.6
C29 C28 H28A 109.6
C27 C28 H28B 109.6
C29 C28 H28B 109.6
H28A C28 H28B 108.1
C30 C29 C28 111.4(14)
C30 C29 H29A 109.3
C28 C29 H29A 109.3
C30 C29 H29B 109.3
C28 C29 H29B 109.3
H29A C29 H29B 108.0
C29 C30 C31 119.5(14)
C29 C30 H30A 107.4
C31 C30 H30A 107.4
C29 C30 H30B 107.4
C31 C30 H30B 107.4
H30A C30 H30B 107.0
C30 C31 C32 117.3(15)
C30 C31 H31A 108.0
C32 C31 H31A 108.0
C30 C31 H31B 108.0
C32 C31 H31B 108.0
H31A C31 H31B 107.2
C31 C32 C27 113(2)
C31 C32 H32A 108.9
C27 C32 H32A 108.9
C31 C32 H32B 108.9
C27 C32 H32B 108.9
H32A C32 H32B 107.7
C38 C33 C34 110(2)
C38 C33 P1 109.2(18)
C34 C33 P1 116(2)
C38 C33 H33 107.1
C34 C33 H33 107.1
P1 C33 H33 107.1
C33 C34 C35 103.7(16)
C33 C34 H34A 111.0
C35 C34 H34A 111.0
C33 C34 H34B 111.0
C35 C34 H34B 111.0
H34A C34 H34B 109.0
C36 C35 C34 112.6(14)
C36 C35 H35A 109.1
C34 C35 H35A 109.1
C36 C35 H35B 109.1
C34 C35 H35B 109.1
H35A C35 H35B 107.8
C37 C36 C35 110.0(14)
C37 C36 H36A 109.7
C35 C36 H36A 109.7
C37 C36 H36B 109.7
C35 C36 H36B 109.7
H36A C36 H36B 108.2
C36 C37 C38 119.0(13)
C36 C37 H37A 107.6
C38 C37 H37A 107.6
C36 C37 H37B 107.6
C38 C37 H37B 107.6
H37A C37 H37B 107.0
C33 C38 C37 110.5(18)
C33 C38 H38A 109.5
C37 C38 H38A 109.5
C33 C38 H38B 109.5
C37 C38 H38B 109.5
H38A C38 H38B 108.1
B1 Cu1 P2 153.1(3)
B1 Cu1 C3 85.2(2)
P2 Cu1 C3 118.5(3)
B1 Cu1 Mn2 47.37(15)
P2 Cu1 Mn2 145.0(2)
C3 Cu1 Mn2 43.01(13)
B1 Cu1 Pt1 52.74(16)
P2 Cu1 Pt1 121.0(2)
C3 Cu1 Pt1 110.67(18)
Mn2 Cu1 Pt1 93.49(10)
C53 P2 C47 107.5(14)
C53 P2 C41 103.6(12)
C47 P2 C41 102.4(11)
C53 P2 Cu1 110.8(12)
C47 P2 Cu1 116.7(7)
C41 P2 Cu1 114.7(9)
C46 C41 C42 114(2)
C46 C41 P2 111.7(17)
C42 C41 P2 109.4(14)
C46 C41 H41 107.0
C42 C41 H41 107.0
P2 C41 H41 107.0
C41 C42 C43 111.4(16)
C41 C42 H42A 109.3
C43 C42 H42A 109.3
C41 C42 H42B 109.3
C43 C42 H42B 109.3
H42A C42 H42B 108.0
C42 C43 C44 110.0(15)
C42 C43 H43A 109.7
C44 C43 H43A 109.7
C42 C43 H43B 109.7
C44 C43 H43B 109.7
H43A C43 H43B 108.2
C45 C44 C43 114.4(15)
C45 C44 H44A 108.7
C43 C44 H44A 108.7
C45 C44 H44B 108.7
C43 C44 H44B 108.7
H44A C44 H44B 107.6
C44 C45 C46 114.5(14)
C44 C45 H45A 108.6
C46 C45 H45A 108.6
C44 C45 H45B 108.6
C46 C45 H45B 108.6
H45A C45 H45B 107.6
C41 C46 C45 103.6(16)
C41 C46 H46A 111.0
C45 C46 H46A 111.0
C41 C46 H46B 111.0
C45 C46 H46B 111.0
H46A C46 H46B 109.0
C52 C47 C48 105.3(16)
C52 C47 P2 121.1(14)
C48 C47 P2 112.0(13)
C52 C47 H47 105.8
C48 C47 H47 105.8
P2 C47 H47 105.8
C47 C48 C49 113.7(13)
C47 C48 H48A 108.8
C49 C48 H48A 108.8
C47 C48 H48B 108.8
C49 C48 H48B 108.8
H48A C48 H48B 107.7
C50 C49 C48 112.1(10)
C50 C49 H49A 109.2
C48 C49 H49A 109.2
C50 C49 H49B 109.2
C48 C49 H49B 109.2
H49A C49 H49B 107.9
C49 C50 C51 110.9(9)
C49 C50 H50A 109.5
C51 C50 H50A 109.5
C49 C50 H50B 109.5
C51 C50 H50B 109.5
H50A C50 H50B 108.0
C52 C51 C50 106.6(11)
C52 C51 H51A 110.4
C50 C51 H51A 110.4
C52 C51 H51B 110.4
C50 C51 H51B 110.4
H51A C51 H51B 108.6
C47 C52 C51 127.3(14)
C47 C52 H52A 105.5
C51 C52 H52A 105.5
C47 C52 H52B 105.5
C51 C52 H52B 105.5
H52A C52 H52B 106.1
C58 C53 C54 104(2)
C58 C53 P2 112(2)
C54 C53 P2 109.1(19)
C58 C53 H53 110.5
C54 C53 H53 110.5
P2 C53 H53 110.5
C53 C54 C55 112.3(19)
C53 C54 H54A 109.1
C55 C54 H54A 109.1
C53 C54 H54B 109.1
C55 C54 H54B 109.1
H54A C54 H54B 107.9
C56 C55 C54 110.1(14)
C56 C55 H55A 109.6
C54 C55 H55A 109.6
C56 C55 H55B 109.6
C54 C55 H55B 109.6
H55A C55 H55B 108.2
C57 C56 C55 109.8(16)
C57 C56 H56A 109.7
C55 C56 H56A 109.7
C57 C56 H56B 109.7
C55 C56 H56B 109.7
H56A C56 H56B 108.2
C56 C57 C58 113.1(15)
C56 C57 H57A 109.0
C58 C57 H57A 109.0
C56 C57 H57B 109.0
C58 C57 H57B 109.0
H57A C57 H57B 107.8
C53 C58 C57 111(2)
C53 C58 H58A 109.5
C57 C58 H58A 109.5
C53 C58 H58B 109.5
C57 C58 H58B 109.5
H58A C58 H58B 108.1
B1 Cu2 P11 154.5(3)
B1 Cu2 C1 84.8(2)
P11 Cu2 C1 117.8(3)
B1 Cu2 Mn1 47.32(16)
P11 Cu2 Mn1 145.0(3)
C1 Cu2 Mn1 42.75(13)
B1 Cu2 Pt2 52.52(16)
P11 Cu2 Pt2 121.5(2)
C1 Cu2 Pt2 110.19(18)
Mn1 Cu2 Pt2 93.28(10)
C127 P11 C121 107.3(14)
C127 P11 C133 105.4(14)
C121 P11 C133 104.8(13)
C127 P11 Cu2 109.1(11)
C121 P11 Cu2 115.0(7)
C133 P11 Cu2 114.5(11)
C126 C121 C122 112.6(16)
C126 C121 P11 122.8(13)
C122 C121 P11 107.5(13)
C126 C121 H121 103.9
C122 C121 H121 103.9
P11 C121 H121 103.9
C121 C122 C123 102.5(12)
C121 C122 H12A 111.3
C123 C122 H12A 111.3
C121 C122 H12B 111.3
C123 C122 H12B 111.3
H12A C122 H12B 109.2
C124 C123 C122 115.3(10)
C124 C123 H12C 108.4
C122 C123 H12C 108.4
C124 C123 H12D 108.4
C122 C123 H12D 108.4
H12C C123 H12D 107.5
C125 C124 C123 109.5(9)
C125 C124 H12E 109.8
C123 C124 H12E 109.8
C125 C124 H12F 109.8
C123 C124 H12F 109.8
H12E C124 H12F 108.2
C126 C125 C124 110.6(11)
C126 C125 H12G 109.5
C124 C125 H12G 109.5
C126 C125 H12H 109.5
C124 C125 H12H 109.5
H12G C125 H12H 108.1
C121 C126 C125 127.4(13)
C121 C126 H12I 105.5
C125 C126 H12I 105.5
C121 C126 H12J 105.5
C125 C126 H12J 105.5
H12I C126 H12J 106.0
C132 C127 C128 109(2)
C132 C127 P11 111(2)
C128 C127 P11 110.5(19)
C132 C127 H127 108.7
C128 C127 H127 108.7
P11 C127 H127 108.7
C129 C128 C127 112.1(18)
C129 C128 H12K 109.2
C127 C128 H12K 109.2
C129 C128 H12L 109.2
C127 C128 H12L 109.2
H12K C128 H12L 107.9
C128 C129 C130 111.5(14)
C128 C129 H12M 109.3
C130 C129 H12M 109.3
C128 C129 H12N 109.3
C130 C129 H12N 109.3
H12M C129 H12N 108.0
C129 C130 C131 102.1(11)
C129 C130 H13A 111.3
C131 C130 H13A 111.3
C129 C130 H13B 111.3
C131 C130 H13B 111.3
H13A C130 H13B 109.2
C132 C131 C130 104.0(12)
C132 C131 H13C 110.9
C130 C131 H13C 110.9
C132 C131 H13D 110.9
C130 C131 H13D 110.9
H13C C131 H13D 109.0
C127 C132 C131 108(2)
C127 C132 H13E 110.1
C131 C132 H13E 110.1
C127 C132 H13F 110.1
C131 C132 H13F 110.1
H13E C132 H13F 108.4
C134 C133 C138 107(2)
C134 C133 P11 118(2)
C138 C133 P11 114.8(18)
C134 C133 H133 105.4
C138 C133 H133 105.4
P11 C133 H133 105.4
C135 C134 C133 118.0(19)
C135 C134 H13G 107.8
C133 C134 H13G 107.8
C135 C134 H13H 107.8
C133 C134 H13H 107.8
H13G C134 H13H 107.1
C134 C135 C136 109.3(15)
C134 C135 H13I 109.8
C136 C135 H13I 109.8
C134 C135 H13J 109.8
C136 C135 H13J 109.8
H13I C135 H13J 108.3
C135 C136 C137 111.8(13)
C135 C136 H13K 109.3
C137 C136 H13K 109.3
C135 C136 H13L 109.3
C137 C136 H13L 109.3
H13K C136 H13L 107.9
C138 C137 C136 105.9(11)
C138 C137 H13M 110.6
C136 C137 H13M 110.6
C138 C137 H13N 110.6
C136 C137 H13N 110.6
H13M C137 H13N 108.7
C137 C138 C133 112.3(18)
C137 C138 H13O 109.1
C133 C138 H13O 109.1
C137 C138 H13P 109.1
C133 C138 H13P 109.1
H13O C138 H13P 107.9
C3 Pt2 B1 89.1(2)
C3 Pt2 P12 121.2(2)
B1 Pt2 P12 149.7(2)
C3 Pt2 Mn2 46.26(13)
B1 Pt2 Mn2 49.73(14)
P12 Pt2 Mn2 155.4(2)
C3 Pt2 Cu2 108.44(15)
B1 Pt2 Cu2 52.27(15)
P12 Pt2 Cu2 110.4(2)
Mn2 Pt2 Cu2 94.24(7)
C141 P12 C147 102.6(12)
C141 P12 C153 104.6(13)
C147 P12 C153 106.3(13)
C141 P12 Pt2 121.4(10)
C147 P12 Pt2 109.3(7)
C153 P12 Pt2 111.3(11)
C142 C141 C146 104.4(19)
C142 C141 P12 115.5(16)
C146 C141 P12 120.5(18)
C142 C141 H141 105.0
C146 C141 H141 105.0
P12 C141 H141 105.0
C143 C142 C141 112.6(17)
C143 C142 H14A 109.1
C141 C142 H14A 109.1
C143 C142 H14B 109.1
C141 C142 H14B 109.1
H14A C142 H14B 107.8
C144 C143 C142 110.3(16)
C144 C143 H14C 109.6
C142 C143 H14C 109.6
C144 C143 H14D 109.6
C142 C143 H14D 109.6
H14C C143 H14D 108.1
C143 C144 C145 108.2(13)
C143 C144 H14E 110.1
C145 C144 H14E 110.1
C143 C144 H14F 110.1
C145 C144 H14F 110.1
H14E C144 H14F 108.4
C146 C145 C144 107.2(14)
C146 C145 H14G 110.3
C144 C145 H14G 110.3
C146 C145 H14H 110.3
C144 C145 H14H 110.3
H14G C145 H14H 108.5
C145 C146 C141 116.9(18)
C145 C146 H14I 108.1
C141 C146 H14I 108.1
C145 C146 H14J 108.1
C141 C146 H14J 108.1
H14I C146 H14J 107.3
C148 C147 C152 111.6(15)
C148 C147 P12 109.5(13)
C152 C147 P12 113.1(12)
C148 C147 H147 107.5
C152 C147 H147 107.5
P12 C147 H147 107.5
C149 C148 C147 109.6(12)
C149 C148 H14K 109.7
C147 C148 H14K 109.7
C149 C148 H14L 109.7
C147 C148 H14L 109.7
H14K C148 H14L 108.2
C148 C149 C150 109.8(10)
C148 C149 H14M 109.7
C150 C149 H14M 109.7
C148 C149 H14N 109.7
C150 C149 H14N 109.7
H14M C149 H14N 108.2
C149 C150 C151 112.3(10)
C149 C150 H15A 109.2
C151 C150 H15A 109.2
C149 C150 H15B 109.2
C151 C150 H15B 109.2
H15A C150 H15B 107.9
C150 C151 C152 115.8(11)
C150 C151 H15C 108.3
C152 C151 H15C 108.3
C150 C151 H15D 108.3
C152 C151 H15D 108.3
H15C C151 H15D 107.4
C151 C152 C147 98.3(11)
C151 C152 H15E 112.1
C147 C152 H15E 112.1
C151 C152 H15F 112.1
C147 C152 H15F 112.1
H15E C152 H15F 109.7
C158 C153 C154 111(2)
C158 C153 P12 111(2)
C154 C153 P12 111.6(19)
C158 C153 H153 107.8
C154 C153 H153 107.8
P12 C153 H153 107.8
C155 C154 C153 110.9(19)
C155 C154 H15G 109.5
C153 C154 H15G 109.5
C155 C154 H15H 109.5
C153 C154 H15H 109.5
H15G C154 H15H 108.0
C154 C155 C156 111.1(14)
C154 C155 H15I 109.4
C156 C155 H15I 109.4
C154 C155 H15J 109.4
C156 C155 H15J 109.4
H15I C155 H15J 108.0
C155 C156 C157 112.4(15)
C155 C156 H15K 109.1
C157 C156 H15K 109.1
C155 C156 H15L 109.1
C157 C156 H15L 109.1
H15K C156 H15L 107.9
C158 C157 C156 109.0(14)
C158 C157 H15M 109.9
C156 C157 H15M 109.9
C158 C157 H15N 109.9
C156 C157 H15N 109.9
H15M C157 H15N 108.3
C157 C158 C153 112(2)
C157 C158 H15O 109.1
C153 C158 H15O 109.1
C157 C158 H15P 109.1
C153 C158 H15P 109.1
H15O C158 H15P 107.9

loop_
_geom_bond_atom_site_label_1
_geom_bond_atom_site_label_2
_geom_bond_distance
Mn1 C2 1.756(6)
Mn1 C1 1.815(5)
Mn1 B1 1.970(6)
Mn1 C15 2.137(5)
Mn1 C14 2.139(5)
Mn1 C13 2.154(5)
Mn1 C11 2.165(5)
Mn1 C12 2.171(5)
Mn1 Pt1 2.4562(11)
Mn1 Cu2 2.623(3)
Mn2 C4 1.756(5)
Mn2 C3 1.824(5)
Mn2 B1 1.970(6)
Mn2 C19 2.139(5)
Mn2 C18 2.147(5)
Mn2 C20 2.155(5)
Mn2 C16 2.166(5)
Mn2 C17 2.170(5)
Mn2 Pt2 2.4607(11)
Mn2 Cu1 2.622(3)
B1 Cu1 2.176(6)
B1 Cu2 2.180(6)
B1 Pt2 2.188(6)
B1 Pt1 2.196(5)
O1 C1 1.174(5)
C1 Pt1 2.099(5)
C1 Cu2 2.280(5)
O2 C2 1.176(6)
O3 C3 1.159(5)
C3 Pt2 2.110(5)
C3 Cu1 2.275(5)
O4 C4 1.170(6)
C11 C15 1.392(9)
C11 C12 1.401(8)
C11 H11 0.9500
C12 C13 1.406(7)
C12 H12 0.9500
C13 C14 1.395(7)
C13 H13 0.9500
C14 C15 1.403(8)
C14 H14 0.9500
C15 H15 0.9500
C16 C20 1.397(7)
C16 C17 1.401(8)
C16 H16 0.9500
C17 C18 1.392(9)
C17 H17 0.9500
C18 C19 1.402(8)
C18 H18 0.9500
C19 C20 1.402(8)
C19 H19 0.9500
C20 H20 0.9500
Pt1 P1 2.263(7)
Pt1 Cu1 2.668(3)
P1 C33 1.84(3)
P1 C27 1.89(3)
P1 C21 1.90(2)
C21 C22 1.46(3)
C21 C26 1.69(2)
C21 H21 1.0000
C22 C23 1.42(2)
C22 H22A 0.9900
C22 H22B 0.9900
C23 C24 1.520(14)
C23 H23A 0.9900
C23 H23B 0.9900
C24 C25 1.514(15)
C24 H24A 0.9900
C24 H24B 0.9900
C25 C26 1.702(19)
C25 H25A 0.9900
C25 H25B 0.9900
C26 H26A 0.9900
C26 H26B 0.9900
C27 C32 1.53(4)
C27 C28 1.54(3)
C27 H27 1.0000
C28 C29 1.62(3)
C28 H28A 0.9900
C28 H28B 0.9900
C29 C30 1.40(2)
C29 H29A 0.9900
C29 H29B 0.9900
C30 C31 1.42(2)
C30 H30A 0.9900
C30 H30B 0.9900
C31 C32 1.53(3)
C31 H31A 0.9900
C31 H31B 0.9900
C32 H32A 0.9900
C32 H32B 0.9900
C33 C38 1.48(4)
C33 C34 1.58(4)
C33 H33 1.0000
C34 C35 1.66(2)
C34 H34A 0.9900
C34 H34B 0.9900
C35 C36 1.549(18)
C35 H35A 0.9900
C35 H35B 0.9900
C36 C37 1.34(2)
C36 H36A 0.9900
C36 H36B 0.9900
C37 C38 1.58(2)
C37 H37A 0.9900
C37 H37B 0.9900
C38 H38A 0.9900
C38 H38B 0.9900
Cu1 P2 2.259(9)
P2 C53 1.79(3)
P2 C47 1.86(2)
P2 C41 1.94(2)
C41 C46 1.49(3)
C41 C42 1.52(3)
C41 H41 1.0000
C42 C43 1.59(2)
C42 H42A 0.9900
C42 H42B 0.9900
C43 C44 1.63(2)
C43 H43A 0.9900
C43 H43B 0.9900
C44 C45 1.321(19)
C44 H44A 0.9900
C44 H44B 0.9900
C45 C46 1.70(2)
C45 H45A 0.9900
C45 H45B 0.9900
C46 H46A 0.9900
C46 H46B 0.9900
C47 C52 1.37(2)
C47 C48 1.52(2)
C47 H47 1.0000
C48 C49 1.54(2)
C48 H48A 0.9900
C48 H48B 0.9900
C49 C50 1.528(13)
C49 H49A 0.9900
C49 H49B 0.9900
C50 C51 1.540(15)
C50 H50A 0.9900
C50 H50B 0.9900
C51 C52 1.46(2)
C51 H51A 0.9900
C51 H51B 0.9900
C52 H52A 0.9900
C52 H52B 0.9900
C53 C58 1.50(4)
C53 C54 1.52(4)
C53 H53 1.0000
C54 C55 1.56(3)
C54 H54A 0.9900
C54 H54B 0.9900
C55 C56 1.532(19)
C55 H55A 0.9900
C55 H55B 0.9900
C56 C57 1.41(2)
C56 H56A 0.9900
C56 H56B 0.9900
C57 C58 1.56(3)
C57 H57A 0.9900
C57 H57B 0.9900
C58 H58A 0.9900
C58 H58B 0.9900
Cu2 P11 2.277(8)
Cu2 Pt2 2.665(3)
P11 C127 1.80(3)
P11 C121 1.85(2)
P11 C133 1.89(3)
C121 C126 1.38(2)
C121 C122 1.63(3)
C121 H121 1.0000
C122 C123 1.65(2)
C122 H12A 0.9900
C122 H12B 0.9900
C123 C124 1.535(13)
C123 H12C 0.9900
C123 H12D 0.9900
C124 C125 1.531(15)
C124 H12E 0.9900
C124 H12F 0.9900
C125 C126 1.40(2)
C125 H12G 0.9900
C125 H12H 0.9900
C126 H12I 0.9900
C126 H12J 0.9900
C127 C132 1.53(4)
C127 C128 1.55(4)
C127 H127 1.0000
C128 C129 1.44(3)
C128 H12K 0.9900
C128 H12L 0.9900
C129 C130 1.65(2)
C129 H12M 0.9900
C129 H12N 0.9900
C130 C131 1.69(2)
C130 H13A 0.9900
C130 H13B 0.9900
C131 C132 1.57(3)
C131 H13C 0.9900
C131 H13D 0.9900
C132 H13E 0.9900
C132 H13F 0.9900
C133 C134 1.50(4)
C133 C138 1.61(4)
C133 H133 1.0000
C134 C135 1.42(2)
C134 H13G 0.9900
C134 H13H 0.9900
C135 C136 1.493(18)
C135 H13I 0.9900
C135 H13J 0.9900
C136 C137 1.70(2)
C136 H13K 0.9900
C136 H13L 0.9900
C137 C138 1.49(2)
C137 H13M 0.9900
C137 H13N 0.9900
C138 H13O 0.9900
C138 H13P 0.9900
Pt2 P12 2.283(8)
P12 C141 1.78(2)
P12 C147 1.88(2)
P12 C153 1.90(3)
C141 C142 1.56(3)
C141 C146 1.59(3)
C141 H141 1.0000
C142 C143 1.48(2)
C142 H14A 0.9900
C142 H14B 0.9900
C143 C144 1.45(2)
C143 H14C 0.9900
C143 H14D 0.9900
C144 C145 1.700(19)
C144 H14E 0.9900
C144 H14F 0.9900
C145 C146 1.38(2)
C145 H14G 0.9900
C145 H14H 0.9900
C146 H14I 0.9900
C146 H14J 0.9900
C147 C148 1.56(2)
C147 C152 1.68(2)
C147 H147 1.0000
C148 C149 1.52(2)
C148 H14K 0.9900
C148 H14L 0.9900
C149 C150 1.523(14)
C149 H14M 0.9900
C149 H14N 0.9900
C150 C151 1.528(15)
C150 H15A 0.9900
C150 H15B 0.9900
C151 C152 1.63(2)
C151 H15C 0.9900
C151 H15D 0.9900
C152 H15E 0.9900
C152 H15F 0.9900
C153 C158 1.56(4)
C153 C154 1.56(4)
C153 H153 1.0000
C154 C155 1.50(3)
C154 H15G 0.9900
C154 H15H 0.9900
C155 C156 1.511(19)
C155 H15I 0.9900
C155 H15J 0.9900
C156 C157 1.64(3)
C156 H15K 0.9900
C156 H15L 0.9900
C157 C158 1.51(3)
C157 H15M 0.9900
C157 H15N 0.9900
C158 H15O 0.9900
C158 H15P 0.9900

loop_
_geom_torsion_atom_site_label_1
_geom_torsion_atom_site_label_2
_geom_torsion_atom_site_label_3
_geom_torsion_atom_site_label_4
_geom_torsion
C2 Mn1 B1 Mn2 83.3(6)
C1 Mn1 B1 Mn2 171.7(6)
C15 Mn1 B1 Mn2 -10.1(9)
C14 Mn1 B1 Mn2 -8.5(7)
C13 Mn1 B1 Mn2 -41.1(6)
C11 Mn1 B1 Mn2 -77.2(7)
C12 Mn1 B1 Mn2 -75.1(6)
Pt1 Mn1 B1 Mn2 -155.5(7)
Cu2 Mn1 B1 Mn2 -157.6(7)
C2 Mn1 B1 Cu1 -69.9(4)
C1 Mn1 B1 Cu1 18.6(4)
C15 Mn1 B1 Cu1 -163.3(4)
C14 Mn1 B1 Cu1 -161.7(3)
C13 Mn1 B1 Cu1 165.7(4)
C11 Mn1 B1 Cu1 129.6(4)
C12 Mn1 B1 Cu1 131.7(3)
Pt1 Mn1 B1 Cu1 51.3(3)
Cu2 Mn1 B1 Cu1 49.3(3)
C2 Mn1 B1 Cu2 -119.2(2)
C1 Mn1 B1 Cu2 -30.7(2)
C15 Mn1 B1 Cu2 147.5(4)
C14 Mn1 B1 Cu2 149.0(2)
C13 Mn1 B1 Cu2 116.4(2)
C11 Mn1 B1 Cu2 80.3(4)
C12 Mn1 B1 Cu2 82.4(2)
Pt1 Mn1 B1 Cu2 2.05(12)
C2 Mn1 B1 Pt2 -64.6(4)
C1 Mn1 B1 Pt2 23.8(4)
C15 Mn1 B1 Pt2 -158.0(4)
C14 Mn1 B1 Pt2 -156.4(4)
C13 Mn1 B1 Pt2 171.0(4)
C11 Mn1 B1 Pt2 134.9(4)
C12 Mn1 B1 Pt2 136.9(4)
Pt1 Mn1 B1 Pt2 56.6(3)
Cu2 Mn1 B1 Pt2 54.5(3)
C2 Mn1 B1 Pt1 -121.20(19)
C1 Mn1 B1 Pt1 -32.8(2)
C15 Mn1 B1 Pt1 145.4(4)
C14 Mn1 B1 Pt1 146.99(18)
C13 Mn1 B1 Pt1 114.40(18)
C11 Mn1 B1 Pt1 78.3(4)
C12 Mn1 B1 Pt1 80.38(19)
Cu2 Mn1 B1 Pt1 -2.05(12)
C4 Mn2 B1 Mn1 82.0(6)
C3 Mn2 B1 Mn1 170.5(6)
C19 Mn2 B1 Mn1 -9.6(7)
C18 Mn2 B1 Mn1 -12.3(9)
C20 Mn2 B1 Mn1 -42.2(6)
C16 Mn2 B1 Mn1 -76.0(6)
C17 Mn2 B1 Mn1 -79.1(7)
Pt2 Mn2 B1 Mn1 -156.9(7)
Cu1 Mn2 B1 Mn1 -159.4(7)
C4 Mn2 B1 Cu1 -118.6(2)
C3 Mn2 B1 Cu1 -30.2(2)
C19 Mn2 B1 Cu1 149.8(2)
C18 Mn2 B1 Cu1 147.1(4)
C20 Mn2 B1 Cu1 117.2(2)
C16 Mn2 B1 Cu1 83.4(2)
C17 Mn2 B1 Cu1 80.2(4)
Pt2 Mn2 B1 Cu1 2.48(11)
C4 Mn2 B1 Cu2 -68.9(4)
C3 Mn2 B1 Cu2 19.5(4)
C19 Mn2 B1 Cu2 -160.5(3)
C18 Mn2 B1 Cu2 -163.2(4)
C20 Mn2 B1 Cu2 166.9(4)
C16 Mn2 B1 Cu2 133.1(3)
C17 Mn2 B1 Cu2 130.0(4)
Pt2 Mn2 B1 Cu2 52.2(3)
Cu1 Mn2 B1 Cu2 49.7(3)
C4 Mn2 B1 Pt2 -121.07(19)
C3 Mn2 B1 Pt2 -32.6(2)
C19 Mn2 B1 Pt2 147.31(18)
C18 Mn2 B1 Pt2 144.6(4)
C20 Mn2 B1 Pt2 114.69(19)
C16 Mn2 B1 Pt2 80.91(19)
C17 Mn2 B1 Pt2 77.8(4)
Cu1 Mn2 B1 Pt2 -2.48(11)
C4 Mn2 B1 Pt1 -64.0(4)
C3 Mn2 B1 Pt1 24.4(4)
C19 Mn2 B1 Pt1 -155.6(4)
C18 Mn2 B1 Pt1 -158.3(4)
C20 Mn2 B1 Pt1 171.8(4)
C16 Mn2 B1 Pt1 138.0(4)
C17 Mn2 B1 Pt1 134.9(4)
Pt2 Mn2 B1 Pt1 57.1(3)
Cu1 Mn2 B1 Pt1 54.6(3)
C2 Mn1 C1 O1 -72.6(16)
B1 Mn1 C1 O1 -153.8(16)
C15 Mn1 C1 O1 27.3(17)
C14 Mn1 C1 O1 26.6(18)
C13 Mn1 C1 O1 98.0(16)
C11 Mn1 C1 O1 60.7(16)
C12 Mn1 C1 O1 94.7(16)
Pt1 Mn1 C1 O1 172.7(17)
Cu2 Mn1 C1 O1 177.0(17)
C2 Mn1 C1 Pt1 114.73(19)
B1 Mn1 C1 Pt1 33.5(2)
C15 Mn1 C1 Pt1 -145.4(2)
C14 Mn1 C1 Pt1 -146.1(3)
C13 Mn1 C1 Pt1 -74.7(4)
C11 Mn1 C1 Pt1 -112.0(2)
C12 Mn1 C1 Pt1 -78.0(2)
Cu2 Mn1 C1 Pt1 4.33(11)
C2 Mn1 C1 Cu2 110.4(2)
B1 Mn1 C1 Cu2 29.2(2)
C15 Mn1 C1 Cu2 -149.8(2)
C14 Mn1 C1 Cu2 -150.4(4)
C13 Mn1 C1 Cu2 -79.1(4)
C11 Mn1 C1 Cu2 -116.4(2)
C12 Mn1 C1 Cu2 -82.3(2)
Pt1 Mn1 C1 Cu2 -4.33(11)
C4 Mn2 C3 O3 -75.1(16)
B1 Mn2 C3 O3 -156.7(16)
C19 Mn2 C3 O3 23.4(18)
C18 Mn2 C3 O3 24.9(17)
C20 Mn2 C3 O3 95.1(16)
C16 Mn2 C3 O3 91.8(16)
C17 Mn2 C3 O3 58.1(16)
Pt2 Mn2 C3 O3 170.2(17)
Cu1 Mn2 C3 O3 174.6(17)
C4 Mn2 C3 Pt2 114.72(18)
B1 Mn2 C3 Pt2 33.2(2)
C19 Mn2 C3 Pt2 -146.8(3)
C18 Mn2 C3 Pt2 -145.2(2)
C20 Mn2 C3 Pt2 -75.0(4)
C16 Mn2 C3 Pt2 -78.4(2)
C17 Mn2 C3 Pt2 -112.1(2)
Cu1 Mn2 C3 Pt2 4.47(11)
C4 Mn2 C3 Cu1 110.25(19)
B1 Mn2 C3 Cu1 28.7(2)
C19 Mn2 C3 Cu1 -151.2(3)
C18 Mn2 C3 Cu1 -149.7(2)
C20 Mn2 C3 Cu1 -79.5(4)
C16 Mn2 C3 Cu1 -82.8(2)
C17 Mn2 C3 Cu1 -116.5(2)
Pt2 Mn2 C3 Cu1 -4.47(11)
C2 Mn1 C11 C15 -30.5(5)
C1 Mn1 C11 C15 -121.7(4)
B1 Mn1 C11 C15 122.6(4)
C14 Mn1 C11 C15 38.4(3)
C13 Mn1 C11 C15 81.2(4)
C12 Mn1 C11 C15 119.3(5)
Pt1 Mn1 C11 C15 -176.1(3)
Cu2 Mn1 C11 C15 -177.3(3)
C2 Mn1 C11 C12 -149.8(4)
C1 Mn1 C11 C12 119.1(4)
B1 Mn1 C11 C12 3.3(6)
C15 Mn1 C11 C12 -119.3(5)
C14 Mn1 C11 C12 -80.8(4)
C13 Mn1 C11 C12 -38.1(3)
Pt1 Mn1 C11 C12 64.6(4)
Cu2 Mn1 C11 C12 63.4(4)
C15 C11 C12 C13 1.3(6)
Mn1 C11 C12 C13 61.5(4)
C15 C11 C12 Mn1 -60.2(4)
C2 Mn1 C12 C11 77.8(7)
C1 Mn1 C12 C11 -66.3(4)
B1 Mn1 C12 C11 -177.9(4)
C15 Mn1 C12 C11 36.6(4)
C14 Mn1 C12 C11 79.5(4)
C13 Mn1 C12 C11 116.7(5)
Pt1 Mn1 C12 C11 -120.9(4)
Cu2 Mn1 C12 C11 -124.1(4)
C2 Mn1 C12 C13 -38.9(8)
C1 Mn1 C12 C13 177.0(3)
B1 Mn1 C12 C13 65.4(4)
C15 Mn1 C12 C13 -80.2(4)
C14 Mn1 C12 C13 -37.2(3)
C11 Mn1 C12 C13 -116.7(5)
Pt1 Mn1 C12 C13 122.4(3)
Cu2 Mn1 C12 C13 119.2(3)
C11 C12 C13 C14 -0.7(6)
Mn1 C12 C13 C14 61.2(4)
C11 C12 C13 Mn1 -61.9(4)
C2 Mn1 C13 C14 45.4(4)
C1 Mn1 C13 C14 -123.2(4)
B1 Mn1 C13 C14 123.4(3)
C15 Mn1 C13 C14 -37.8(3)
C11 Mn1 C13 C14 -80.3(4)
C12 Mn1 C13 C14 -118.1(5)
Pt1 Mn1 C13 C14 178.4(3)
Cu2 Mn1 C13 C14 174.1(3)
C2 Mn1 C13 C12 163.6(4)
C1 Mn1 C13 C12 -5.0(5)
B1 Mn1 C13 C12 -118.5(4)
C15 Mn1 C13 C12 80.3(4)
C14 Mn1 C13 C12 118.1(5)
C11 Mn1 C13 C12 37.8(4)
Pt1 Mn1 C13 C12 -63.4(4)
Cu2 Mn1 C13 C12 -67.8(4)
C12 C13 C14 C15 -0.2(6)
Mn1 C13 C14 C15 61.8(4)
C12 C13 C14 Mn1 -62.0(4)
C2 Mn1 C14 C13 -143.4(3)
C1 Mn1 C14 C13 118.4(4)
B1 Mn1 C14 C13 -61.1(4)
C15 Mn1 C14 C13 117.5(5)
C11 Mn1 C14 C13 79.6(4)
C12 Mn1 C14 C13 37.2(3)
Pt1 Mn1 C14 C13 -2.7(5)
Cu2 Mn1 C14 C13 -10.4(5)
C2 Mn1 C14 C15 99.1(4)
C1 Mn1 C14 C15 1.0(6)
B1 Mn1 C14 C15 -178.6(4)
C13 Mn1 C14 C15 -117.5(5)
C11 Mn1 C14 C15 -37.9(4)
C12 Mn1 C14 C15 -80.2(4)
Pt1 Mn1 C14 C15 -120.2(4)
Cu2 Mn1 C14 C15 -127.9(4)
C12 C11 C15 C14 -1.5(6)
Mn1 C11 C15 C14 -62.5(4)
C12 C11 C15 Mn1 61.0(4)
C13 C14 C15 C11 1.0(6)
Mn1 C14 C15 C11 63.3(4)
C13 C14 C15 Mn1 -62.3(4)
C2 Mn1 C15 C11 158.0(4)
C1 Mn1 C15 C11 64.0(4)
B1 Mn1 C15 C11 -114.1(5)
C14 Mn1 C15 C11 -116.5(5)
C13 Mn1 C15 C11 -79.0(4)
C12 Mn1 C15 C11 -36.5(3)
Pt1 Mn1 C15 C11 6.5(5)
Cu2 Mn1 C15 C11 5.0(6)
C2 Mn1 C15 C14 -85.5(4)
C1 Mn1 C15 C14 -179.5(4)
B1 Mn1 C15 C14 2.4(7)
C13 Mn1 C15 C14 37.5(3)
C11 Mn1 C15 C14 116.5(5)
C12 Mn1 C15 C14 80.0(4)
Pt1 Mn1 C15 C14 123.0(4)
Cu2 Mn1 C15 C14 121.5(4)
C4 Mn2 C16 C20 -39.3(8)
C3 Mn2 C16 C20 176.9(3)
B1 Mn2 C16 C20 65.2(4)
C19 Mn2 C16 C20 -37.7(3)
C18 Mn2 C16 C20 -80.7(4)
C17 Mn2 C16 C20 -117.9(5)
Pt2 Mn2 C16 C20 122.0(3)
Cu1 Mn2 C16 C20 119.2(3)
C4 Mn2 C16 C17 78.6(7)
C3 Mn2 C16 C17 -65.2(4)
B1 Mn2 C16 C17 -176.9(4)
C19 Mn2 C16 C17 80.2(4)
C18 Mn2 C16 C17 37.3(3)
C20 Mn2 C16 C17 117.9(5)
Pt2 Mn2 C16 C17 -120.1(4)
Cu1 Mn2 C16 C17 -122.9(4)
C20 C16 C17 C18 0.4(6)
Mn2 C16 C17 C18 -61.0(4)
C20 C16 C17 Mn2 61.4(4)
C4 Mn2 C17 C18 -31.3(5)
C3 Mn2 C17 C18 -122.0(4)
B1 Mn2 C17 C18 122.7(5)
C19 Mn2 C17 C18 37.7(3)
C20 Mn2 C17 C18 80.5(4)
C16 Mn2 C17 C18 117.8(5)
Pt2 Mn2 C17 C18 -176.6(3)
Cu1 Mn2 C17 C18 -177.3(3)
C4 Mn2 C17 C16 -149.0(4)
C3 Mn2 C17 C16 120.2(4)
B1 Mn2 C17 C16 5.0(6)
C19 Mn2 C17 C16 -80.1(4)
C18 Mn2 C17 C16 -117.8(5)
C20 Mn2 C17 C16 -37.3(3)
Pt2 Mn2 C17 C16 65.6(4)
Cu1 Mn2 C17 C16 64.9(4)
C16 C17 C18 C19 -0.2(6)
Mn2 C17 C18 C19 -61.6(4)
C16 C17 C18 Mn2 61.4(4)
C4 Mn2 C18 C17 157.5(4)
C3 Mn2 C18 C17 63.6(4)
B1 Mn2 C18 C17 -113.6(5)
C19 Mn2 C18 C17 -117.8(5)
C20 Mn2 C18 C17 -79.8(4)
C16 Mn2 C18 C17 -37.4(3)
Pt2 Mn2 C18 C17 5.7(5)
Cu1 Mn2 C18 C17 4.9(6)
C4 Mn2 C18 C19 -84.7(4)
C3 Mn2 C18 C19 -178.6(4)
B1 Mn2 C18 C19 4.2(7)
C20 Mn2 C18 C19 38.0(3)
C16 Mn2 C18 C19 80.5(4)
C17 Mn2 C18 C19 117.8(5)
Pt2 Mn2 C18 C19 123.5(4)
Cu1 Mn2 C18 C19 122.7(4)
C17 C18 C19 C20 -0.1(6)
Mn2 C18 C19 C20 -62.7(3)
C17 C18 C19 Mn2 62.6(4)
C4 Mn2 C19 C18 99.9(4)
C3 Mn2 C19 C18 2.4(6)
B1 Mn2 C19 C18 -177.5(4)
C20 Mn2 C19 C18 -116.8(5)
C16 Mn2 C19 C18 -79.5(4)
C17 Mn2 C19 C18 -37.1(4)
Pt2 Mn2 C19 C18 -119.5(4)
Cu1 Mn2 C19 C18 -127.1(4)
C4 Mn2 C19 C20 -143.3(3)
C3 Mn2 C19 C20 119.2(4)
B1 Mn2 C19 C20 -60.7(4)
C18 Mn2 C19 C20 116.8(5)
C16 Mn2 C19 C20 37.3(3)
C17 Mn2 C19 C20 79.7(4)
Pt2 Mn2 C19 C20 -2.7(5)
Cu1 Mn2 C19 C20 -10.3(5)
C17 C16 C20 C19 -0.5(6)
Mn2 C16 C20 C19 61.3(3)
C17 C16 C20 Mn2 -61.8(4)
C18 C19 C20 C16 0.4(6)
Mn2 C19 C20 C16 -62.1(3)
C18 C19 C20 Mn2 62.4(4)
C4 Mn2 C20 C16 163.1(4)
C3 Mn2 C20 C16 -5.2(6)
B1 Mn2 C20 C16 -118.6(4)
C19 Mn2 C20 C16 117.6(5)
C18 Mn2 C20 C16 79.5(4)
C17 Mn2 C20 C16 37.2(4)
Pt2 Mn2 C20 C16 -64.0(4)
Cu1 Mn2 C20 C16 -68.2(4)
C4 Mn2 C20 C19 45.5(4)
C3 Mn2 C20 C19 -122.8(4)
B1 Mn2 C20 C19 123.8(4)
C18 Mn2 C20 C19 -38.1(4)
C16 Mn2 C20 C19 -117.6(5)
C17 Mn2 C20 C19 -80.4(4)
Pt2 Mn2 C20 C19 178.4(3)
Cu1 Mn2 C20 C19 174.2(3)
O1 C1 Pt1 B1 153.6(4)
Mn1 C1 Pt1 B1 -28.54(19)
Cu2 C1 Pt1 B1 79.2(13)
O1 C1 Pt1 P1 -25.4(5)
Mn1 C1 Pt1 P1 152.5(3)
Cu2 C1 Pt1 P1 -99.8(13)
O1 C1 Pt1 Mn1 -177.8(5)
Cu2 C1 Pt1 Mn1 107.7(13)
O1 C1 Pt1 Cu1 104.6(4)
Mn1 C1 Pt1 Cu1 -77.55(16)
Cu2 C1 Pt1 Cu1 30.2(13)
Mn1 B1 Pt1 C1 26.85(18)
Mn2 B1 Pt1 C1 -170.7(4)
Cu1 B1 Pt1 C1 -115.04(19)
Cu2 B1 Pt1 C1 -135.2(10)
Pt2 B1 Pt1 C1 -116.67(18)
Mn1 B1 Pt1 P1 -154.8(5)
Mn2 B1 Pt1 P1 7.6(7)
Cu1 B1 Pt1 P1 63.3(5)
Cu2 B1 Pt1 P1 43.2(10)
Pt2 B1 Pt1 P1 61.7(5)
Mn2 B1 Pt1 Mn1 162.5(5)
Cu1 B1 Pt1 Mn1 -141.9(2)
Cu2 B1 Pt1 Mn1 -162.0(10)
Pt2 B1 Pt1 Mn1 -143.5(2)
Mn1 B1 Pt1 Cu1 141.9(2)
Mn2 B1 Pt1 Cu1 -55.7(3)
Cu2 B1 Pt1 Cu1 -20.1(10)
Pt2 B1 Pt1 Cu1 -1.64(11)
C2 Mn1 Pt1 C1 -76.4(2)
B1 Mn1 Pt1 C1 -141.2(3)
C15 Mn1 Pt1 C1 73.3(3)
C14 Mn1 Pt1 C1 146.1(3)
C13 Mn1 Pt1 C1 144.4(2)
C11 Mn1 Pt1 C1 77.5(2)
C12 Mn1 Pt1 C1 111.0(2)
Cu2 Mn1 Pt1 C1 -117.7(13)
C2 Mn1 Pt1 B1 64.8(2)
C1 Mn1 Pt1 B1 141.2(3)
C15 Mn1 Pt1 B1 -145.5(3)
C14 Mn1 Pt1 B1 -72.6(3)
C13 Mn1 Pt1 B1 -74.4(2)
C11 Mn1 Pt1 B1 -141.3(3)
C12 Mn1 Pt1 B1 -107.8(2)
Cu2 Mn1 Pt1 B1 23.6(13)
C2 Mn1 Pt1 P1 -146.6(5)
C1 Mn1 Pt1 P1 -70.2(5)
B1 Mn1 Pt1 P1 148.6(5)
C15 Mn1 Pt1 P1 3.1(6)
C14 Mn1 Pt1 P1 75.9(6)
C13 Mn1 Pt1 P1 74.2(5)
C11 Mn1 Pt1 P1 7.3(5)
C12 Mn1 Pt1 P1 40.8(5)
Cu2 Mn1 Pt1 P1 172.1(14)
C2 Mn1 Pt1 Cu1 35.60(18)
C1 Mn1 Pt1 Cu1 112.01(19)
B1 Mn1 Pt1 Cu1 -29.2(2)
C15 Mn1 Pt1 Cu1 -174.7(3)
C14 Mn1 Pt1 Cu1 -101.9(3)
C13 Mn1 Pt1 Cu1 -103.63(17)
C11 Mn1 Pt1 Cu1 -170.52(18)
C12 Mn1 Pt1 Cu1 -136.99(18)
Cu2 Mn1 Pt1 Cu1 -5.7(12)
C1 Pt1 P1 C33 61.4(13)
B1 Pt1 P1 C33 -116.7(13)
Mn1 Pt1 P1 C33 114.4(13)
Cu1 Pt1 P1 C33 -68.0(13)
C1 Pt1 P1 C27 -175.6(12)
B1 Pt1 P1 C27 6.4(14)
Mn1 Pt1 P1 C27 -122.6(12)
Cu1 Pt1 P1 C27 55.1(12)
C1 Pt1 P1 C21 -56.6(6)
B1 Pt1 P1 C21 125.4(6)
Mn1 Pt1 P1 C21 -3.6(9)
Cu1 Pt1 P1 C21 174.1(5)
C33 P1 C21 C22 -98.7(15)
C27 P1 C21 C22 154.2(14)
Pt1 P1 C21 C22 31.4(13)
C33 P1 C21 C26 143.4(14)
C27 P1 C21 C26 36.3(16)
Pt1 P1 C21 C26 -86.5(12)
C26 C21 C22 C23 -73.4(17)
P1 C21 C22 C23 165.8(11)
C21 C22 C23 C24 63.7(17)
C22 C23 C24 C25 -50.9(14)
C23 C24 C25 C26 57.8(12)
C22 C21 C26 C25 59.7(15)
P1 C21 C26 C25 -176.8(10)
C24 C25 C26 C21 -58.7(13)
C33 P1 C27 C32 50(2)
C21 P1 C27 C32 155.5(17)
Pt1 P1 C27 C32 -82.5(18)
C33 P1 C27 C28 168(2)
C21 P1 C27 C28 -86(2)
Pt1 P1 C27 C28 36(2)
C32 C27 C28 C29 -59(2)
P1 C27 C28 C29 -179.6(15)
C27 C28 C29 C30 55(2)
C28 C29 C30 C31 -42.7(19)
C29 C30 C31 C32 37(2)
C30 C31 C32 C27 -42(2)
C28 C27 C32 C31 53(3)
P1 C27 C32 C31 173.1(14)
C27 P1 C33 C38 169(2)
C21 P1 C33 C38 59(2)
Pt1 P1 C33 C38 -64(3)
C27 P1 C33 C34 44(3)
C21 P1 C33 C34 -66(2)
Pt1 P1 C33 C34 171.0(15)
C38 C33 C34 C35 60(3)
P1 C33 C34 C35 -175.6(17)
C33 C34 C35 C36 -58(2)
C34 C35 C36 C37 54(2)
C35 C36 C37 C38 -51(2)
C34 C33 C38 C37 -57(3)
P1 C33 C38 C37 175.0(15)
C36 C37 C38 C33 54(3)
Mn1 B1 Cu1 P2 36.0(8)
Mn2 B1 Cu1 P2 -130.3(6)
Cu2 B1 Cu1 P2 88.6(6)
Pt2 B1 Cu1 P2 -108.5(13)
Pt1 B1 Cu1 P2 86.2(6)
Mn1 B1 Cu1 C3 -170.7(4)
Mn2 B1 Cu1 C3 22.96(18)
Cu2 B1 Cu1 C3 -118.2(2)
Pt2 B1 Cu1 C3 44.7(9)
Pt1 B1 Cu1 C3 -120.55(19)
Mn1 B1 Cu1 Mn2 166.3(5)
Cu2 B1 Cu1 Mn2 -141.1(2)
Pt2 B1 Cu1 Mn2 21.8(10)
Pt1 B1 Cu1 Mn2 -143.5(2)
Mn1 B1 Cu1 Pt1 -50.2(3)
Mn2 B1 Cu1 Pt1 143.5(2)
Cu2 B1 Cu1 Pt1 2.39(11)
Pt2 B1 Cu1 Pt1 165.3(10)
O3 C3 Cu1 B1 156.7(4)
Mn2 C3 Cu1 B1 -24.9(2)
Pt2 C3 Cu1 B1 -94.1(12)
O3 C3 Cu1 P2 -36.7(5)
Mn2 C3 Cu1 P2 141.7(3)
Pt2 C3 Cu1 P2 72.5(13)
O3 C3 Cu1 Mn2 -178.4(5)
Pt2 C3 Cu1 Mn2 -69.2(12)
O3 C3 Cu1 Pt1 109.6(4)
Mn2 C3 Cu1 Pt1 -71.99(17)
Pt2 C3 Cu1 Pt1 -141.2(13)
C4 Mn2 Cu1 B1 65.6(3)
C3 Mn2 Cu1 B1 145.3(3)
C19 Mn2 Cu1 B1 -64.4(4)
C18 Mn2 Cu1 B1 -142.8(4)
C20 Mn2 Cu1 B1 -71.2(3)
C16 Mn2 Cu1 B1 -105.9(3)
C17 Mn2 Cu1 B1 -139.6(3)
Pt2 Mn2 Cu1 B1 -149.2(13)
C4 Mn2 Cu1 P2 -151.4(4)
C3 Mn2 Cu1 P2 -71.8(4)
B1 Mn2 Cu1 P2 142.9(5)
C19 Mn2 Cu1 P2 78.5(5)
C18 Mn2 Cu1 P2 0.1(6)
C20 Mn2 Cu1 P2 71.7(4)
C16 Mn2 Cu1 P2 37.0(4)
C17 Mn2 Cu1 P2 3.3(4)
Pt2 Mn2 Cu1 P2 -6.3(11)
C4 Mn2 Cu1 C3 -79.6(2)
B1 Mn2 Cu1 C3 -145.3(3)
C19 Mn2 Cu1 C3 150.3(4)
C18 Mn2 Cu1 C3 71.9(4)
C20 Mn2 Cu1 C3 143.5(2)
C16 Mn2 Cu1 C3 108.8(2)
C17 Mn2 Cu1 C3 75.1(3)
Pt2 Mn2 Cu1 C3 65.5(12)
C4 Mn2 Cu1 Pt1 37.33(18)
C3 Mn2 Cu1 Pt1 116.9(2)
B1 Mn2 Cu1 Pt1 -28.3(2)
C19 Mn2 Cu1 Pt1 -92.7(3)
C18 Mn2 Cu1 Pt1 -171.2(3)
C20 Mn2 Cu1 Pt1 -99.52(17)
C16 Mn2 Cu1 Pt1 -134.22(18)
C17 Mn2 Cu1 Pt1 -167.92(18)
Pt2 Mn2 Cu1 Pt1 -177.5(13)
C1 Pt1 Cu1 B1 73.1(2)
P1 Pt1 Cu1 B1 -150.8(3)
Mn1 Pt1 Cu1 B1 28.18(19)
C1 Pt1 Cu1 P2 -75.0(3)
B1 Pt1 Cu1 P2 -148.2(3)
P1 Pt1 Cu1 P2 61.0(3)
Mn1 Pt1 Cu1 P2 -120.0(2)
C1 Pt1 Cu1 C3 139.6(2)
B1 Pt1 Cu1 C3 66.5(2)
P1 Pt1 Cu1 C3 -84.3(3)
Mn1 Pt1 Cu1 C3 94.71(17)
C1 Pt1 Cu1 Mn2 99.11(16)
B1 Pt1 Cu1 Mn2 26.00(18)
P1 Pt1 Cu1 Mn2 -124.8(2)
Mn1 Pt1 Cu1 Mn2 54.18(8)
B1 Cu1 P2 C53 -22.7(14)
C3 Cu1 P2 C53 -172.0(12)
Mn2 Cu1 P2 C53 -124.5(12)
Pt1 Cu1 P2 C53 45.3(12)
B1 Cu1 P2 C47 100.7(9)
C3 Cu1 P2 C47 -48.6(7)
Mn2 Cu1 P2 C47 -1.1(9)
Pt1 Cu1 P2 C47 168.7(6)
B1 Cu1 P2 C41 -139.6(10)
C3 Cu1 P2 C41 71.1(10)
Mn2 Cu1 P2 C41 118.6(10)
Pt1 Cu1 P2 C41 -71.6(10)
C53 P2 C41 C46 45(2)
C47 P2 C41 C46 -66.5(19)
Cu1 P2 C41 C46 166.0(15)
C53 P2 C41 C42 173(2)
C47 P2 C41 C42 61(2)
Cu1 P2 C41 C42 -66(2)
C46 C41 C42 C43 -58(3)
P2 C41 C42 C43 175.6(15)
C41 C42 C43 C44 45(2)
C42 C43 C44 C45 -48(2)
C43 C44 C45 C46 56(2)
C42 C41 C46 C45 60(2)
P2 C41 C46 C45 -175.4(14)
C44 C45 C46 C41 -61(2)
C53 P2 C47 C52 36(2)
C41 P2 C47 C52 145.1(16)
Cu1 P2 C47 C52 -88.8(16)
C53 P2 C47 C48 161.5(14)
C41 P2 C47 C48 -89.8(15)
Cu1 P2 C47 C48 36.4(14)
C52 C47 C48 C49 -48(2)
P2 C47 C48 C49 178.1(11)
C47 C48 C49 C50 53.0(17)
C48 C49 C50 C51 -51.4(14)
C49 C50 C51 C52 46.7(13)
C48 C47 C52 C51 55(2)
P2 C47 C52 C51 -176.9(13)
C50 C51 C52 C47 -55(2)
C47 P2 C53 C58 161.3(19)
C41 P2 C53 C58 53(2)
Cu1 P2 C53 C58 -70(2)
C47 P2 C53 C54 -84(2)
C41 P2 C53 C54 168(2)
Cu1 P2 C53 C54 45(2)
C58 C53 C54 C55 -61(3)
P2 C53 C54 C55 179.1(16)
C53 C54 C55 C56 58(2)
C54 C55 C56 C57 -53(2)
C55 C56 C57 C58 56(2)
C54 C53 C58 C57 61(3)
P2 C53 C58 C57 178.7(15)
C56 C57 C58 C53 -63(2)
Mn1 B1 Cu2 P11 -130.9(7)
Mn2 B1 Cu2 P11 34.3(9)
Cu1 B1 Cu2 P11 87.4(7)
Pt2 B1 Cu2 P11 85.5(7)
Pt1 B1 Cu2 P11 -113.5(13)
Mn1 B1 Cu2 C1 23.20(18)
Mn2 B1 Cu2 C1 -171.6(4)
Cu1 B1 Cu2 C1 -118.5(2)
Pt2 B1 Cu2 C1 -120.42(19)
Pt1 B1 Cu2 C1 40.6(9)
Mn2 B1 Cu2 Mn1 165.3(5)
Cu1 B1 Cu2 Mn1 -141.7(2)
Pt2 B1 Cu2 Mn1 -143.6(2)
Pt1 B1 Cu2 Mn1 17.4(10)
Mn1 B1 Cu2 Pt2 143.6(2)
Mn2 B1 Cu2 Pt2 -51.1(3)
Cu1 B1 Cu2 Pt2 1.94(11)
Pt1 B1 Cu2 Pt2 161.1(10)
O1 C1 Cu2 B1 155.6(4)
Mn1 C1 Cu2 B1 -25.3(2)
Pt1 C1 Cu2 B1 -96.6(13)
O1 C1 Cu2 P11 -36.6(5)
Mn1 C1 Cu2 P11 142.5(3)
Pt1 C1 Cu2 P11 71.1(13)
O1 C1 Cu2 Mn1 -179.1(5)
Pt1 C1 Cu2 Mn1 -71.4(13)
O1 C1 Cu2 Pt2 108.8(4)
Mn1 C1 Cu2 Pt2 -72.07(18)
Pt1 C1 Cu2 Pt2 -143.4(14)
C2 Mn1 Cu2 B1 65.0(3)
C1 Mn1 Cu2 B1 144.7(3)
C15 Mn1 Cu2 B1 -143.0(4)
C14 Mn1 Cu2 B1 -65.1(4)
C13 Mn1 Cu2 B1 -71.8(3)
C11 Mn1 Cu2 B1 -139.7(3)
C12 Mn1 Cu2 B1 -106.6(3)
Pt1 Mn1 Cu2 B1 -155.3(13)
C2 Mn1 Cu2 P11 -149.5(4)
C1 Mn1 Cu2 P11 -69.8(4)
B1 Mn1 Cu2 P11 145.5(5)
C15 Mn1 Cu2 P11 2.5(6)
C14 Mn1 Cu2 P11 80.5(5)
C13 Mn1 Cu2 P11 73.7(4)
C11 Mn1 Cu2 P11 5.8(5)
C12 Mn1 Cu2 P11 38.9(4)
Pt1 Mn1 Cu2 P11 -9.8(11)
C2 Mn1 Cu2 C1 -79.7(2)
B1 Mn1 Cu2 C1 -144.7(3)
C15 Mn1 Cu2 C1 72.3(4)
C14 Mn1 Cu2 C1 150.3(3)
C13 Mn1 Cu2 C1 143.5(2)
C11 Mn1 Cu2 C1 75.6(3)
C12 Mn1 Cu2 C1 108.7(2)
Pt1 Mn1 Cu2 C1 60.0(13)
C2 Mn1 Cu2 Pt2 36.87(19)
C1 Mn1 Cu2 Pt2 116.6(2)
B1 Mn1 Cu2 Pt2 -28.1(2)
C15 Mn1 Cu2 Pt2 -171.2(3)
C14 Mn1 Cu2 Pt2 -93.2(3)
C13 Mn1 Cu2 Pt2 -99.94(18)
C11 Mn1 Cu2 Pt2 -167.89(18)
C12 Mn1 Cu2 Pt2 -134.69(18)
Pt1 Mn1 Cu2 Pt2 176.6(13)
B1 Cu2 P11 C127 -20.7(15)
C1 Cu2 P11 C127 -171.2(12)
Mn1 Cu2 P11 C127 -125.1(12)
Pt2 Cu2 P11 C127 47.4(12)
B1 Cu2 P11 C121 100.0(9)
C1 Cu2 P11 C121 -50.5(7)
Mn1 Cu2 P11 C121 -4.5(8)
Pt2 Cu2 P11 C121 168.1(6)
B1 Cu2 P11 C133 -138.5(12)
C1 Cu2 P11 C133 71.0(12)
Mn1 Cu2 P11 C133 117.1(12)
Pt2 Cu2 P11 C133 -70.4(12)
C127 P11 C121 C126 29(2)
C133 P11 C121 C126 140.7(18)
Cu2 P11 C121 C126 -92.7(17)
C127 P11 C121 C122 162.0(13)
C133 P11 C121 C122 -86.2(15)
Cu2 P11 C121 C122 40.4(12)
C126 C121 C122 C123 -44.7(17)
P11 C121 C122 C123 177.0(9)
C121 C122 C123 C124 53.1(15)
C122 C123 C124 C125 -56.4(14)
C123 C124 C125 C126 46.9(12)
C122 C121 C126 C125 50(2)
P11 C121 C126 C125 -178.9(12)
C124 C125 C126 C121 -49(2)
C121 P11 C127 C132 162.9(17)
C133 P11 C127 C132 52(2)
Cu2 P11 C127 C132 -71.9(19)
C121 P11 C127 C128 -76(2)
C133 P11 C127 C128 173(2)
Cu2 P11 C127 C128 49(2)
C132 C127 C128 C129 -60(3)
P11 C127 C128 C129 177.9(16)
C127 C128 C129 C130 60(2)
C128 C129 C130 C131 -62.0(16)
C129 C130 C131 C132 64.5(16)
C128 C127 C132 C131 65(2)
P11 C127 C132 C131 -172.9(15)
C130 C131 C132 C127 -69.7(19)
C127 P11 C133 C134 46(3)
C121 P11 C133 C134 -67(2)
Cu2 P11 C133 C134 166.0(18)
C127 P11 C133 C138 174(2)
C121 P11 C133 C138 60(2)
Cu2 P11 C133 C138 -66(2)
C138 C133 C134 C135 58(3)
P11 C133 C134 C135 -171.1(18)
C133 C134 C135 C136 -60(3)
C134 C135 C136 C137 55.9(19)
C135 C136 C137 C138 -56.1(17)
C136 C137 C138 C133 55(2)
C134 C133 C138 C137 -56(3)
P11 C133 C138 C137 171.2(16)
O3 C3 Pt2 B1 154.6(4)
Mn2 C3 Pt2 B1 -28.38(19)
Cu1 C3 Pt2 B1 81.5(13)
O3 C3 Pt2 P12 -24.0(5)
Mn2 C3 Pt2 P12 153.1(3)
Cu1 C3 Pt2 P12 -97.1(13)
O3 C3 Pt2 Mn2 -177.0(5)
Cu1 C3 Pt2 Mn2 109.9(13)
O3 C3 Pt2 Cu2 105.1(4)
Mn2 C3 Pt2 Cu2 -77.82(16)
Cu1 C3 Pt2 Cu2 32.1(12)
Mn1 B1 Pt2 C3 -169.9(4)
Mn2 B1 Pt2 C3 26.75(18)
Cu1 B1 Pt2 C3 -130.8(10)
Cu2 B1 Pt2 C3 -114.33(19)
Pt1 B1 Pt2 C3 -116.47(18)
Mn1 B1 Pt2 P12 7.7(7)
Mn2 B1 Pt2 P12 -155.7(4)
Cu1 B1 Pt2 P12 46.7(10)
Cu2 B1 Pt2 P12 63.2(5)
Pt1 B1 Pt2 P12 61.1(5)
Mn1 B1 Pt2 Mn2 163.4(5)
Cu1 B1 Pt2 Mn2 -157.6(10)
Cu2 B1 Pt2 Mn2 -141.1(2)
Pt1 B1 Pt2 Mn2 -143.2(2)
Mn1 B1 Pt2 Cu2 -55.5(3)
Mn2 B1 Pt2 Cu2 141.1(2)
Cu1 B1 Pt2 Cu2 -16.5(10)
Pt1 B1 Pt2 Cu2 -2.13(11)
C4 Mn2 Pt2 C3 -76.4(2)
B1 Mn2 Pt2 C3 -141.5(3)
C19 Mn2 Pt2 C3 146.3(3)
C18 Mn2 Pt2 C3 73.6(3)
C20 Mn2 Pt2 C3 144.5(2)
C16 Mn2 Pt2 C3 111.1(2)
C17 Mn2 Pt2 C3 77.3(2)
Cu1 Mn2 Pt2 C3 -112.1(13)
C4 Mn2 Pt2 B1 65.1(2)
C3 Mn2 Pt2 B1 141.5(3)
C19 Mn2 Pt2 B1 -72.2(4)
C18 Mn2 Pt2 B1 -144.9(3)
C20 Mn2 Pt2 B1 -74.0(2)
C16 Mn2 Pt2 B1 -107.4(2)
C17 Mn2 Pt2 B1 -141.2(3)
Cu1 Mn2 Pt2 B1 29.4(13)
C4 Mn2 Pt2 P12 -144.8(5)
C3 Mn2 Pt2 P12 -68.4(5)
B1 Mn2 Pt2 P12 150.1(5)
C19 Mn2 Pt2 P12 77.9(5)
C18 Mn2 Pt2 P12 5.2(5)
C20 Mn2 Pt2 P12 76.1(5)
C16 Mn2 Pt2 P12 42.7(5)
C17 Mn2 Pt2 P12 8.9(5)
Cu1 Mn2 Pt2 P12 180(64)
C4 Mn2 Pt2 Cu2 35.20(18)
C3 Mn2 Pt2 Cu2 111.59(19)
B1 Mn2 Pt2 Cu2 -29.9(2)
C19 Mn2 Pt2 Cu2 -102.1(3)
C18 Mn2 Pt2 Cu2 -174.8(3)
C20 Mn2 Pt2 Cu2 -103.91(16)
C16 Mn2 Pt2 Cu2 -137.27(18)
C17 Mn2 Pt2 Cu2 -171.12(18)
Cu1 Mn2 Pt2 Cu2 -0.5(12)
B1 Cu2 Pt2 C3 73.8(2)
P11 Cu2 Pt2 C3 -76.0(3)
C1 Cu2 Pt2 C3 140.0(2)
Mn1 Cu2 Pt2 C3 99.71(16)
P11 Cu2 Pt2 B1 -149.8(3)
C1 Cu2 Pt2 B1 66.2(2)
Mn1 Cu2 Pt2 B1 25.91(18)
B1 Cu2 Pt2 P12 -151.3(3)
P11 Cu2 Pt2 P12 58.9(3)
C1 Cu2 Pt2 P12 -85.1(3)
Mn1 Cu2 Pt2 P12 -125.4(2)
B1 Cu2 Pt2 Mn2 28.72(19)
P11 Cu2 Pt2 Mn2 -121.1(3)
C1 Cu2 Pt2 Mn2 94.94(16)
Mn1 Cu2 Pt2 Mn2 54.63(8)
C3 Pt2 P12 C141 60.5(12)
B1 Pt2 P12 C141 -116.6(12)
Mn2 Pt2 P12 C141 112.3(12)
Cu2 Pt2 P12 C141 -67.7(12)
C3 Pt2 P12 C147 -58.5(7)
B1 Pt2 P12 C147 124.3(7)
Mn2 Pt2 P12 C147 -6.8(9)
Cu2 Pt2 P12 C147 173.2(6)
C3 Pt2 P12 C153 -175.7(11)
B1 Pt2 P12 C153 7.2(13)
Mn2 Pt2 P12 C153 -124.0(12)
Cu2 Pt2 P12 C153 56.0(12)
C147 P12 C141 C142 60(2)
C153 P12 C141 C142 171(2)
Pt2 P12 C141 C142 -63(2)
C147 P12 C141 C146 -67(2)
C153 P12 C141 C146 44(3)
Pt2 P12 C141 C146 170.5(15)
C146 C141 C142 C143 -56(3)
P12 C141 C142 C143 169.4(17)
C141 C142 C143 C144 65(2)
C142 C143 C144 C145 -60.8(17)
C143 C144 C145 C146 57.4(19)
C144 C145 C146 C141 -57(2)
C142 C141 C146 C145 57(3)
P12 C141 C146 C145 -171.1(17)
C141 P12 C147 C148 -94.0(15)
C153 P12 C147 C148 156.4(14)
Pt2 P12 C147 C148 36.1(13)
C141 P12 C147 C152 140.9(14)
C153 P12 C147 C152 31.3(17)
Pt2 P12 C147 C152 -89.0(12)
C152 C147 C148 C149 -66.5(18)
P12 C147 C148 C149 167.5(11)
C147 C148 C149 C150 59.6(15)
C148 C149 C150 C151 -55.6(14)
C149 C150 C151 C152 59.4(13)
C150 C151 C152 C147 -57.3(14)
C148 C147 C152 C151 60.2(17)
P12 C147 C152 C151 -175.9(11)
C141 P12 C153 C158 49(2)
C147 P12 C153 C158 157.5(19)
Pt2 P12 C153 C158 -84(2)
C141 P12 C153 C154 173(2)
C147 P12 C153 C154 -79(2)
Pt2 P12 C153 C154 40(2)
C158 C153 C154 C155 -58(3)
P12 C153 C154 C155 177.9(16)
C153 C154 C155 C156 58(2)
C154 C155 C156 C157 -56(2)
C155 C156 C157 C158 53(2)
C156 C157 C158 C153 -53(2)
C154 C153 C158 C157 57(3)
P12 C153 C158 C157 -178.6(15)
